data_7019168
loop_
_publ_author_name
'Fang, Ming'
'Shi, Peng-Fei'
'Zhao, Bin'
'Jiang, Dong-Xue'
'Cheng, Peng'
'Shi, Wei'

_publ_section_title
;
 A series of 3d-4f heterometallic three-dimensional coordination polymers:
 syntheses, structures and magnetic properties.
;
_journal_issue 22
_journal_name_full 'Dalton transactions (Cambridge, England : 2003)'
_journal_page_first 6820
_journal_page_last 6826
_journal_paper_doi 10.1039/c2dt30391d
_journal_volume 41
_journal_year 2012
_chemical_formula_sum 'C72 H69 Cl2 Co2 Dy3 N12 O48'
_chemical_formula_weight 2546.65
_chemical_name_systematic
;
?
;
_space_group_IT_number 61
_symmetry_cell_setting orthorhombic
_symmetry_space_group_name_Hall '-P 2ac 2ab'
_symmetry_space_group_name_H-M 'P b c a'
_atom_sites_solution_hydrogens geom
_atom_sites_solution_primary direct
_atom_sites_solution_secondary difmap
_audit_creation_method SHELXL-97
_cell_angle_alpha 90.00
_cell_angle_beta 90.00
_cell_angle_gamma 90.00
_cell_formula_units_Z 8
_cell_length_a 48.8513(5)
_cell_length_b 18.5561(3)
_cell_length_c 18.3965(3)
_cell_measurement_reflns_used 14925
_cell_measurement_temperature 120
_cell_measurement_theta_max 29.0828
_cell_measurement_theta_min 2.4327
_cell_volume 16676.2(4)
_computing_cell_refinement
;
CrysAlisPro, Oxford Diffraction Ltd.,
Version 1.171.33.48 (release 15-09-2009 CrysAlis171 .NET)
(compiled Sep 15 2009,11:49:04)
;
_computing_data_collection
;
CrysAlisPro, Oxford Diffraction Ltd.,
Version 1.171.33.48 (release 15-09-2009 CrysAlis171 .NET)
(compiled Sep 15 2009,11:49:04)
;
_computing_data_reduction
;
CrysAlisPro, Oxford Diffraction Ltd.,
Version 1.171.33.48 (release 15-09-2009 CrysAlis171 .NET)
(compiled Sep 15 2009,11:49:04)
;
_computing_molecular_graphics
;
O. V. Dolomanov, L. J. Bourhis, R. J. Gildea, J. A. K. Howard and H. Puschmann,
OLEX2: a complete structure solution, refinement and analysis program.
J. Appl. Cryst. (2009). 42, 339-341.
;
_computing_publication_material
;
O. V. Dolomanov, L. J. Bourhis, R. J. Gildea, J. A. K. Howard and H. Puschmann,
OLEX2: a complete structure solution, refinement and analysis program.
J. Appl. Cryst. (2009). 42, 339-341.
;
_computing_structure_refinement 'SHELXL-97 (Sheldrick, 1997)'
_computing_structure_solution 'SHELXS-97 (Sheldrick, 1990)'
_diffrn_ambient_temperature 120
_diffrn_detector_area_resol_mean 16.2116
_diffrn_measured_fraction_theta_full 0.995
_diffrn_measured_fraction_theta_max 0.995
_diffrn_measurement_device_type 'SuperNova, Single source at offset), Eos'
_diffrn_measurement_method '\w scans'
_diffrn_radiation_monochromator mirror
_diffrn_radiation_source 'SuperNova (Mo) X-ray Source'
_diffrn_radiation_type MoK\a
_diffrn_radiation_wavelength 0.71073
_diffrn_reflns_av_R_equivalents 0.0573
_diffrn_reflns_av_sigmaI/netI 0.0628
_diffrn_reflns_limit_h_max 58
_diffrn_reflns_limit_h_min -38
_diffrn_reflns_limit_k_max 22
_diffrn_reflns_limit_k_min -22
_diffrn_reflns_limit_l_max 13
_diffrn_reflns_limit_l_min -21
_diffrn_reflns_number 49638
_diffrn_reflns_theta_full 25.01
_diffrn_reflns_theta_max 25.01
_diffrn_reflns_theta_min 2.35
_exptl_absorpt_coefficient_mu 3.226
_exptl_absorpt_correction_T_max 0.8818
_exptl_absorpt_correction_T_min 0.7824
_exptl_absorpt_correction_type multi-scan
_exptl_absorpt_process_details
;
CrysAlisPro, Oxford Diffraction Ltd.,
Version 1.171.33.48 (release 15-09-2009 CrysAlis171 .NET)
(compiled Sep 15 2009,11:49:04)
Empirical absorption correction using spherical harmonics,
implemented in SCALE3 ABSPACK scaling algorithm.
;
_exptl_crystal_colour 'Salmon pink'
_exptl_crystal_density_diffrn 2.029
_exptl_crystal_density_method 'not measured'
_exptl_crystal_description block
_exptl_crystal_F_000 10038
_exptl_crystal_size_max 0.08
_exptl_crystal_size_mid 0.08
_exptl_crystal_size_min 0.04
_refine_diff_density_max 2.640
_refine_diff_density_min -3.628
_refine_diff_density_rms 0.292
_refine_ls_extinction_method none
_refine_ls_goodness_of_fit_ref 1.191
_refine_ls_hydrogen_treatment constr
_refine_ls_matrix_type full
_refine_ls_number_parameters 1280
_refine_ls_number_reflns 14613
_refine_ls_number_restraints 1627
_refine_ls_restrained_S_all 1.132
_refine_ls_R_factor_all 0.1196
_refine_ls_R_factor_gt 0.1001
_refine_ls_shift/su_max 0.000
_refine_ls_shift/su_mean 0.000
_refine_ls_structure_factor_coef Fsqd
_refine_ls_weighting_details 'calc w=1/[\s^2^(Fo^2^)+(0.0000P)^2^+1285.9222P] where P=(Fo^2^+2Fc^2^)/3'
_refine_ls_weighting_scheme calc
_refine_ls_wR_factor_gt 0.1875
_refine_ls_wR_factor_ref 0.1943
_reflns_number_gt 11942
_reflns_number_total 14613
_reflns_threshold_expression >2sigma(I)
_cod_data_source_file c2dt30391d.txt
_cod_data_source_block 4
_cod_depositor_comments
;
The following automatic conversions were performed:

'_symmetry_cell_setting' value 'Orthorhombic' changed to
'orthorhombic' according to
/home/saulius/struct/CIF-dictionaries/cif_core.dic dictionary named
'cif_core.dic' version 2.4.1 from
2010-06-29.

'_exptl_absorpt_correction_type' value 'Multi-scan'
changed to 'multi-scan' according to
/home/saulius/struct/CIF-dictionaries/cif_core.dic dictionary named
'cif_core.dic' version 2.4.1 from 2010-06-29.

Automatic conversion script
Id: cif_fix_values 1715 2011-07-08 13:25:40Z adriana 
;
_cod_original_sg_symbol_H-M Pbca
_cod_database_code 7019168

loop_
_symmetry_equiv_pos_as_xyz
'x, y, z'
'-x+1/2, -y, z+1/2'
'x+1/2, -y+1/2, -z'
'-x, y+1/2, -z+1/2'
'-x, -y, -z'
'x-1/2, y, -z-1/2'
'-x-1/2, y-1/2, z'
'x, -y-1/2, z-1/2'

loop_
_atom_site_label
_atom_site_type_symbol
_atom_site_fract_x
_atom_site_fract_y
_atom_site_fract_z
_atom_site_U_iso_or_equiv
_atom_site_adp_type
_atom_site_occupancy
_atom_site_symmetry_multiplicity
_atom_site_calc_flag
_atom_site_refinement_flags
_atom_site_disorder_assembly
_atom_site_disorder_group
Dy1 Dy 0.121736(13) 0.42854(3) 0.20007(3) 0.00347(15) Uani 1 1 d U . .
Dy2 Dy 0.375978(13) 0.48712(4) 0.31737(4) 0.00664(16) Uani 1 1 d U . .
Dy3 Dy -0.122257(13) 0.40166(3) -0.36892(3) 0.00398(15) Uani 1 1 d U . .
Co4 Co 0.24483(4) 0.38559(10) 0.54525(10) 0.0027(4) Uani 1 1 d U . .
Co5 Co 0.00210(3) 0.25252(10) -0.10867(9) 0.0014(4) Uani 1 1 d U . .
C1 C 0.0760(3) 0.3305(8) 0.1059(8) 0.0085(9) Uani 1 1 d U . .
C2 C 0.0411(3) 0.2965(8) 0.0071(7) 0.0071(8) Uani 1 1 d U . .
H2 H 0.0518 0.2569 -0.0049 0.009 Uiso 1 1 calc R . .
C3 C 0.0489(3) 0.3408(8) 0.0643(8) 0.0076(8) Uani 1 1 d U . .
C4 C 0.0316(3) 0.3961(8) 0.0855(8) 0.0073(8) Uani 1 1 d U . .
H4 H 0.0360 0.4242 0.1257 0.009 Uiso 1 1 calc R . .
C5 C 0.0084(3) 0.4092(8) 0.0476(7) 0.0069(8) Uani 1 1 d U . .
H5 H -0.0033 0.4463 0.0616 0.008 Uiso 1 1 calc R . .
C6 C 0.0023(3) 0.3670(7) -0.0120(7) 0.0064(8) Uani 1 1 d U . .
C7 C -0.0212(3) 0.3794(8) -0.0611(7) 0.0058(8) Uani 1 1 d U . .
C8 C -0.0410(3) 0.4316(8) -0.0490(7) 0.0056(8) Uani 1 1 d U . .
H8 H -0.0401 0.4606 -0.0078 0.007 Uiso 1 1 calc R . .
C9 C -0.0616(3) 0.4403(8) -0.0982(7) 0.0055(8) Uani 1 1 d U . .
H9 H -0.0750 0.4752 -0.0903 0.007 Uiso 1 1 calc R . .
C10 C -0.0627(3) 0.3975(7) -0.1595(7) 0.0054(8) Uani 1 1 d U . .
C11 C -0.0427(3) 0.3438(7) -0.1677(7) 0.0055(8) Uani 1 1 d U . .
H11 H -0.0434 0.3139 -0.2082 0.007 Uiso 1 1 calc R . .
C12 C -0.0852(3) 0.4098(7) -0.2155(7) 0.0054(8) Uani 1 1 d U . .
C13 C -0.0869(3) 0.2534(8) 0.5706(8) 0.0063(9) Uani 1 1 d U . .
C14 C -0.0466(3) 0.2618(8) 0.4883(8) 0.0059(8) Uani 1 1 d U . .
H14 H -0.0547 0.2247 0.4619 0.007 Uiso 1 1 calc R . .
C15 C -0.0602(3) 0.2882(7) 0.5478(7) 0.0059(8) Uani 1 1 d U . .
C16 C -0.0487(3) 0.3434(7) 0.5871(8) 0.0058(8) Uani 1 1 d U . .
H16 H -0.0574 0.3619 0.6279 0.007 Uiso 1 1 calc R . .
C17 C -0.0234(3) 0.3710(8) 0.5643(7) 0.0057(8) Uani 1 1 d U . .
H17 H -0.0151 0.4079 0.5904 0.007 Uiso 1 1 calc R . .
C18 C -0.0109(3) 0.3434(8) 0.5031(7) 0.0057(8) Uani 1 1 d U . .
C19 C 0.0146(3) 0.3701(8) 0.4709(7) 0.0058(8) Uani 1 1 d U . .
C20 C 0.0279(3) 0.4318(8) 0.4957(8) 0.0060(8) Uani 1 1 d U . .
H20 H 0.0223 0.4551 0.5380 0.007 Uiso 1 1 calc R . .
C21 C 0.0502(3) 0.4575(8) 0.4545(7) 0.0060(8) Uani 1 1 d U . .
H21 H 0.0598 0.4980 0.4696 0.007 Uiso 1 1 calc R . .
C22 C 0.0575(3) 0.4223(8) 0.3919(7) 0.0061(8) Uani 1 1 d U . .
C23 C 0.0442(3) 0.3589(7) 0.3736(8) 0.0059(8) Uani 1 1 d U . .
H23 H 0.0501 0.3333 0.3330 0.007 Uiso 1 1 calc R . .
C24 C 0.0805(3) 0.4505(8) 0.3444(7) 0.0063(8) Uani 1 1 d U . .
C25 C 0.4298(3) 0.4290(8) 0.2282(8) 0.0109(9) Uani 1 1 d U . .
C26 C 0.4656(3) 0.3460(8) 0.1812(8) 0.0098(9) Uani 1 1 d U . .
H26 H 0.4603 0.3614 0.1351 0.012 Uiso 1 1 calc R . .
C27 C 0.4526(3) 0.3741(8) 0.2431(8) 0.0101(8) Uani 1 1 d U . .
C28 C 0.4605(3) 0.3510(8) 0.3103(8) 0.0097(9) Uani 1 1 d U . .
H28 H 0.4517 0.3684 0.3516 0.012 Uiso 1 1 calc R . .
C29 C 0.4815(3) 0.3018(8) 0.3170(8) 0.0094(9) Uani 1 1 d U . .
H29 H 0.4872 0.2868 0.3627 0.011 Uiso 1 1 calc R . .
C30 C 0.4939(3) 0.2750(8) 0.2556(8) 0.0090(8) Uani 1 1 d U . .
C31 C 0.5179(3) 0.2255(8) 0.2530(8) 0.0084(8) Uani 1 1 d U . .
C32 C 0.5311(3) 0.1995(8) 0.3117(8) 0.0083(9) Uani 1 1 d U . .
H32 H 0.5245 0.2085 0.3582 0.010 Uiso 1 1 calc R . .
C33 C 0.5551(3) 0.1586(8) 0.3020(8) 0.0081(10) Uani 1 1 d U . .
H33 H 0.5646 0.1403 0.3418 0.010 Uiso 1 1 calc R . .
C34 C 0.5642(3) 0.1465(8) 0.2321(8) 0.0080(10) Uani 1 1 d U . .
C35 C 0.5491(3) 0.1724(8) 0.1738(8) 0.0080(10) Uani 1 1 d U . .
H35 H 0.5551 0.1632 0.1266 0.010 Uiso 1 1 calc R . .
C36 C 0.4101(3) 0.6028(8) 0.2842(8) 0.0102(14) Uani 1 1 d U . .
C37 C 0.3302(3) 0.2004(8) 0.4627(8) 0.0113(9) Uani 1 1 d U . .
C38 C 0.2902(3) 0.2798(8) 0.4912(8) 0.0099(9) Uani 1 1 d U . .
H38 H 0.3013 0.3011 0.5261 0.012 Uiso 1 1 calc R . .
C39 C 0.3009(3) 0.2222(8) 0.4502(8) 0.0104(8) Uani 1 1 d U . .
C40 C 0.2836(3) 0.1897(8) 0.3997(8) 0.0100(9) Uani 1 1 d U . .
H40 H 0.2894 0.1500 0.3731 0.012 Uiso 1 1 calc R . .
C41 C 0.2580(3) 0.2169(8) 0.3899(8) 0.0097(9) Uani 1 1 d U . .
H41 H 0.2464 0.1957 0.3559 0.012 Uiso 1 1 calc R . .
C42 C 0.2489(3) 0.2752(8) 0.4294(8) 0.0094(8) Uani 1 1 d U . .
C43 C 0.2221(3) 0.3124(8) 0.4178(8) 0.0091(8) Uani 1 1 d U . .
C44 C 0.2032(3) 0.2869(8) 0.3674(8) 0.0091(8) Uani 1 1 d U . .
H44 H 0.2056 0.2426 0.3445 0.011 Uiso 1 1 calc R . .
C45 C 0.1806(3) 0.3301(8) 0.3525(8) 0.0092(9) Uani 1 1 d U . .
H45 H 0.1677 0.3154 0.3182 0.011 Uiso 1 1 calc R . .
C46 C 0.1770(3) 0.3954(8) 0.3887(8) 0.0092(8) Uani 1 1 d U . .
C47 C 0.1963(3) 0.4133(8) 0.4417(8) 0.0091(9) Uani 1 1 d U . .
H47 H 0.1938 0.4556 0.4679 0.011 Uiso 1 1 calc R . .
C48 C 0.1551(3) 0.4481(8) 0.3652(8) 0.0094(9) Uani 1 1 d U . .
C49 C 0.3318(3) 0.5171(8) 0.4091(8) 0.0124(9) Uani 1 1 d U . .
C50 C 0.2896(3) 0.4696(8) 0.4671(8) 0.0116(9) Uani 1 1 d U . .
H50 H 0.2952 0.4246 0.4506 0.014 Uiso 1 1 calc R . .
C51 C 0.3057(3) 0.5300(8) 0.4500(8) 0.0120(8) Uani 1 1 d U . .
C52 C 0.2965(3) 0.5962(8) 0.4724(8) 0.0118(9) Uani 1 1 d U . .
H52 H 0.3065 0.6374 0.4617 0.014 Uiso 1 1 calc R . .
C53 C 0.2724(3) 0.6015(8) 0.5107(8) 0.0117(9) Uani 1 1 d U . .
H53 H 0.2661 0.6462 0.5264 0.014 Uiso 1 1 calc R . .
C54 C 0.2576(3) 0.5402(8) 0.5257(8) 0.0116(8) Uani 1 1 d U . .
C55 C 0.2319(3) 0.5395(8) 0.5697(8) 0.0117(8) Uani 1 1 d U . .
C56 C 0.2177(3) 0.6011(8) 0.5891(8) 0.0119(9) Uani 1 1 d U . .
H56 H 0.2239 0.6461 0.5742 0.014 Uiso 1 1 calc R . .
C57 C 0.1942(3) 0.5954(8) 0.6309(8) 0.0121(9) Uani 1 1 d U . .
H57 H 0.1843 0.6362 0.6439 0.015 Uiso 1 1 calc R . .
C58 C 0.1858(3) 0.5277(8) 0.6531(8) 0.0123(8) Uani 1 1 d U . .
C59 C 0.2009(3) 0.4681(8) 0.6308(8) 0.0122(9) Uani 1 1 d U . .
H59 H 0.1952 0.4226 0.6454 0.015 Uiso 1 1 calc R . .
C60 C 0.1619(3) 0.5186(8) 0.7046(8) 0.0129(9) Uani 1 1 d U . .
C61 C 0.1615(3) 0.3107(9) 0.1044(8) 0.0141(10) Uani 1 1 d U . .
C62 C 0.2003(3) 0.2253(8) 0.0903(8) 0.0123(9) Uani 1 1 d U . .
H62 H 0.1891 0.2019 0.0570 0.015 Uiso 1 1 calc R . .
C63 C 0.1902(3) 0.2869(8) 0.1250(8) 0.0130(9) Uani 1 1 d U . .
C64 C 0.2065(3) 0.3215(8) 0.1739(8) 0.0126(9) Uani 1 1 d U . .
H64 H 0.2003 0.3625 0.1978 0.015 Uiso 1 1 calc R . .
C65 C 0.2325(3) 0.2948(8) 0.1879(8) 0.0122(9) Uani 1 1 d U . .
H65 H 0.2440 0.3180 0.2206 0.015 Uiso 1 1 calc R . .
C66 C 0.2411(3) 0.2327(8) 0.1521(8) 0.0118(9) Uani 1 1 d U . .
C67 C 0.2677(3) 0.1974(8) 0.1667(8) 0.0114(9) Uani 1 1 d U . .
C68 C 0.2870(3) 0.2252(8) 0.2150(8) 0.0114(10) Uani 1 1 d U . .
H68 H 0.2842 0.2696 0.2372 0.014 Uiso 1 1 calc R . .
C69 C 0.3103(3) 0.1859(8) 0.2294(8) 0.0113(10) Uani 1 1 d U . .
H69 H 0.3235 0.2041 0.2610 0.014 Uiso 1 1 calc R . .
C70 C 0.3142(3) 0.1196(8) 0.1970(8) 0.0112(10) Uani 1 1 d U . .
C71 C 0.2947(3) 0.0960(8) 0.1484(8) 0.0112(10) Uani 1 1 d U . .
H71 H 0.2974 0.0517 0.1258 0.013 Uiso 1 1 calc R . .
C72 C 0.1617(3) 0.5737(8) 0.2161(8) 0.0121(14) Uani 1 1 d U . .
Cl1 Cl 0.00784(8) 0.5059(2) 0.2750(2) 0.0178(7) Uani 1 1 d U . .
Cl2 Cl 0.23866(12) 0.4911(3) 0.2949(3) 0.0508(12) Uani 1 1 d DU . .
N1 N 0.5261(2) 0.2103(6) 0.1841(6) 0.0080(9) Uani 1 1 d U . .
N2 N 0.4854(2) 0.2971(6) 0.1886(7) 0.0093(9) Uani 1 1 d U . .
N3 N 0.0232(2) 0.3332(6) 0.4125(6) 0.0058(8) Uani 1 1 d U . .
N4 N -0.0219(2) 0.2874(6) 0.4662(6) 0.0057(8) Uani 1 1 d U . .
N5 N 0.0181(2) 0.3103(6) -0.0315(6) 0.0066(8) Uani 1 1 d U . .
N6 N -0.0228(2) 0.3342(6) -0.1196(6) 0.0056(8) Uani 1 1 d U . .
N7 N 0.2182(2) 0.3730(6) 0.4568(7) 0.0090(8) Uani 1 1 d U . .
N8 N 0.2648(2) 0.3052(7) 0.4821(6) 0.0095(9) Uani 1 1 d U . .
N9 N 0.2254(3) 0.1983(7) 0.1027(7) 0.0119(9) Uani 1 1 d U . .
N10 N 0.2722(2) 0.1331(7) 0.1321(7) 0.0112(10) Uani 1 1 d U . .
N11 N 0.2667(2) 0.4741(7) 0.5058(7) 0.0115(9) Uani 1 1 d U . .
N12 N 0.2233(3) 0.4733(7) 0.5890(7) 0.0118(9) Uani 1 1 d U . .
O1 O 0.0849(2) 0.2681(5) 0.1122(5) 0.0093(12) Uani 1 1 d U . .
O2 O 0.08539(19) 0.3871(5) 0.1322(5) 0.0092(10) Uani 1 1 d U . .
O3 O -0.09866(19) 0.4653(5) -0.2051(5) 0.0054(9) Uani 1 1 d U . .
O4 O -0.08818(19) 0.3673(5) -0.2683(5) 0.0054(9) Uani 1 1 d U . .
O5 O -0.0905(2) 0.1900(5) 0.5512(5) 0.0089(12) Uani 1 1 d U . .
O6 O -0.10327(19) 0.2908(5) 0.6073(5) 0.0061(10) Uani 1 1 d U . .
O7 O 0.08611(19) 0.4141(5) 0.2889(5) 0.0065(10) Uani 1 1 d U . .
O8 O 0.09108(19) 0.5076(5) 0.3650(5) 0.0065(10) Uani 1 1 d U . .
O9 O 0.4068(2) 0.5835(5) 0.3494(5) 0.0100(14) Uani 1 1 d U . .
O10 O 0.3941(2) 0.5869(5) 0.2356(5) 0.0105(14) Uani 1 1 d U . .
O11 O 0.4262(2) 0.4482(6) 0.1636(5) 0.0126(13) Uani 1 1 d U . .
O12 O 0.4178(2) 0.4484(5) 0.2847(5) 0.0113(10) Uani 1 1 d U . .
O13 O 0.14348(19) 0.4322(5) 0.3082(5) 0.0095(10) Uani 1 1 d U . .
O14 O 0.1511(2) 0.5014(5) 0.4048(5) 0.0095(10) Uani 1 1 d U . .
O15 O 0.3402(2) 0.1575(5) 0.4180(5) 0.0115(10) Uani 1 1 d U . .
O16 O 0.3423(2) 0.2274(6) 0.5175(6) 0.0140(13) Uani 1 1 d U . .
O17 O 0.1627(2) 0.4672(6) 0.7490(6) 0.0132(10) Uani 1 1 d U . .
O18 O 0.1426(2) 0.5617(6) 0.7037(6) 0.0131(10) Uani 1 1 d U . .
O19 O 0.3363(2) 0.4547(6) 0.3865(6) 0.0128(10) Uani 1 1 d U . .
O20 O 0.3480(2) 0.5679(6) 0.3991(6) 0.0127(10) Uani 1 1 d U . .
O21 O 0.1544(2) 0.3706(6) 0.1314(6) 0.0145(11) Uani 1 1 d U . .
O22 O 0.1476(2) 0.2711(6) 0.0664(6) 0.0165(13) Uani 1 1 d U . .
O23 O 0.1575(2) 0.5172(6) 0.1823(6) 0.0121(14) Uani 1 1 d U . .
O24 O 0.1477(2) 0.5966(6) 0.2694(6) 0.0122(14) Uani 1 1 d U . .
O25 O 0.3735(2) 0.3565(5) 0.3278(6) 0.013(2) Uani 1 1 d U . .
H25B H 0.3745 0.3332 0.3672 0.019 Uiso 1 1 d R . .
H25A H 0.3671 0.3284 0.2934 0.019 Uiso 1 1 d R . .
O26 O 0.3968(2) 0.4563(6) 0.4346(6) 0.018(2) Uani 1 1 d U . .
H26A H 0.3937 0.4527 0.4799 0.022 Uiso 1 1 d R . .
H26B H 0.4134 0.4687 0.4293 0.022 Uiso 1 1 d R . .
O27 O 0.1229(2) 0.4808(7) 0.0671(6) 0.026(3) Uani 1 1 d U . .
H27A H 0.1318 0.4551 0.0377 0.039 Uiso 1 1 d R . .
H27B H 0.1276 0.5244 0.0647 0.039 Uiso 1 1 d R . .
O28 O 0.1203(2) 0.3026(5) 0.2333(6) 0.015(2) Uani 1 1 d U . .
H28A H 0.1114 0.2771 0.2032 0.018 Uiso 1 1 d R . .
H28B H 0.1342 0.2784 0.2466 0.018 Uiso 1 1 d R . .
O29 O -0.1073(2) 0.4162(6) -0.4896(6) 0.020(3) Uani 1 1 d U . .
H29A H -0.1079 0.4252 -0.5349 0.024 Uiso 1 1 d R . .
H3 H -0.0925 0.3940 -0.4810 0.024 Uiso 1 1 d R . .
O30 O -0.0071(2) 0.4966(6) 0.3419(6) 0.0201(12) Uani 1 1 d U . .
O31 O 0.0320(2) 0.5458(6) 0.2913(6) 0.0186(12) Uani 1 1 d U . .
O32 O 0.0152(2) 0.4367(6) 0.2465(6) 0.0180(12) Uani 1 1 d U . .
O33 O 0.2403(5) 0.5304(14) 0.3586(14) 0.0507(15) Uani 0.602(15) 1 d PDU A 2
O34 O 0.2144(9) 0.464(2) 0.269(2) 0.0509(15) Uani 0.398(15) 1 d PDU A 1
O36' O 0.2409(8) 0.471(2) 0.219(2) 0.0508(14) Uani 0.398(15) 1 d PU A 1
O37 O 0.0976(3) 0.7781(7) 0.2272(7) 0.028(3) Uani 1 1 d U . .
H37A H 0.1142 0.7692 0.2171 0.042 Uiso 1 1 d R . .
H37B H 0.0961 0.7967 0.2688 0.042 Uiso 1 1 d R . .
O38 O 0.1202(3) 0.8364(7) 0.1017(7) 0.037(3) Uani 1 1 d U . .
H38A H 0.1177 0.7908 0.1003 0.056 Uiso 1 1 d R . .
H38B H 0.1304 0.8479 0.1371 0.056 Uiso 1 1 d R . .
O39 O 0.1130(3) 0.1562(9) 0.4758(9) 0.059(5) Uani 1 1 d U . .
H39B H 0.1109 0.1190 0.5007 0.088 Uiso 1 1 d R . .
H39A H 0.0990 0.1819 0.4746 0.088 Uiso 1 1 d R . .
O40 O 0.0995(3) 0.2631(7) 0.3698(7) 0.033(3) Uani 1 1 d U . .
H40A H 0.1072 0.2773 0.3308 0.039 Uiso 1 1 d R . .
H40B H 0.1120 0.2583 0.4018 0.039 Uiso 1 1 d R . .
O41 O 0.1023(2) 0.0365(6) 0.0696(6) 0.022(3) Uani 1 1 d U . .
H41A H 0.1033 0.0032 0.1006 0.033 Uiso 1 1 d R . .
H41B H 0.1154 0.0659 0.0744 0.033 Uiso 1 1 d R . .
O42 O 0.1433(3) 0.1266(7) 0.1194(7) 0.032(3) Uani 1 1 d U . .
H42B H 0.1395 0.1644 0.1457 0.048 Uiso 1 1 d R . .
H42A H 0.1410 0.1453 0.0730 0.048 Uiso 1 1 d R . .
O43 O 0.2067(3) 0.1354(7) 0.2805(7) 0.030(3) Uani 1 1 d U . .
H43A H 0.1899 0.1292 0.2688 0.045 Uiso 1 1 d R . .
H43B H 0.2108 0.1031 0.3195 0.045 Uiso 1 1 d R . .
O44 O 0.1533(3) 0.6140(8) 0.0272(8) 0.048(4) Uani 1 1 d U . .
H44A H 0.1400 0.6351 0.0489 0.072 Uiso 1 1 d R . .
H44B H 0.1521 0.6184 -0.0185 0.072 Uiso 1 1 d R . .
O45 O 0.0880(3) 0.1681(7) 0.0026(7) 0.037(3) Uani 1 1 d U . .
H45B H 0.0902 0.1935 0.0406 0.045 Uiso 1 1 d R . .
H45A H 0.1003 0.1358 0.0025 0.045 Uiso 1 1 d R . .
O46 O 0.0403(2) 0.0227(6) 0.4005(6) 0.020(3) Uani 1 1 d U . .
H46A H 0.0412 -0.0232 0.3932 0.030 Uiso 1 1 d R . .
H46B H 0.0564 0.0408 0.3999 0.030 Uiso 1 1 d R . .
O47 O -0.0078(2) 0.5450(6) 0.2225(6) 0.0209(12) Uani 1 1 d U . .
O48 O 0.2994(4) 0.3590(11) 0.3105(11) 0.084(6) Uani 1 1 d U . .
H48B H 0.3112 0.3899 0.3241 0.101 Uiso 1 1 d R . .
H48A H 0.2839 0.3799 0.3088 0.101 Uiso 1 1 d R . .
O33' O 0.2449(8) 0.575(2) 0.283(2) 0.0509(15) Uani 0.398(15) 1 d PDU A 1
O34' O 0.2082(6) 0.4974(16) 0.2927(15) 0.0511(15) Uani 0.602(15) 1 d PDU A 2
O35 O 0.2512(3) 0.4241(9) 0.3231(9) 0.0541(16) Uani 1 1 d DU A 2
O36 O 0.2563(6) 0.5135(15) 0.2398(14) 0.0509(14) Uani 0.602(15) 1 d PDU A 2

loop_
_atom_site_aniso_label
_atom_site_aniso_U_11
_atom_site_aniso_U_22
_atom_site_aniso_U_33
_atom_site_aniso_U_23
_atom_site_aniso_U_13
_atom_site_aniso_U_12
Dy1 0.0015(3) 0.0045(3) 0.0045(3) -0.0027(2) -0.0010(3) 0.0014(2)
Dy2 0.0021(3) 0.0071(3) 0.0107(3) 0.0009(3) -0.0003(3) 0.0005(3)
Dy3 0.0010(3) 0.0025(3) 0.0084(3) -0.0010(2) 0.0008(3) -0.0010(2)
Co4 0.0017(7) 0.0023(7) 0.0040(7) 0.0006(6) -0.0010(6) -0.0007(6)
Co5 0.0010(6) 0.0010(6) 0.0022(7) -0.0006(6) 0.0006(6) 0.0001(6)
C1 0.0084(10) 0.0086(10) 0.0085(10) 0.0000(6) -0.0001(6) 0.0000(6)
C2 0.0071(10) 0.0071(10) 0.0071(10) 0.0001(6) 0.0000(6) 0.0000(6)
C3 0.0076(9) 0.0077(9) 0.0076(9) 0.0000(6) 0.0000(6) 0.0000(6)
C4 0.0073(10) 0.0073(10) 0.0073(10) -0.0001(6) 0.0001(6) 0.0000(6)
C5 0.0069(10) 0.0069(10) 0.0070(10) 0.0000(6) 0.0000(6) 0.0000(6)
C6 0.0063(9) 0.0064(9) 0.0064(9) 0.0000(6) 0.0001(6) 0.0000(6)
C7 0.0058(9) 0.0058(9) 0.0058(9) 0.0000(6) 0.0001(6) 0.0000(6)
C8 0.0056(10) 0.0056(10) 0.0056(10) 0.0000(6) 0.0001(6) 0.0000(6)
C9 0.0055(10) 0.0055(10) 0.0056(10) -0.0001(6) 0.0002(6) 0.0001(6)
C10 0.0055(9) 0.0054(9) 0.0055(9) 0.0000(6) 0.0000(6) 0.0000(6)
C11 0.0055(10) 0.0054(10) 0.0055(10) 0.0000(6) 0.0000(6) -0.0001(6)
C12 0.0054(10) 0.0053(10) 0.0055(10) 0.0000(6) 0.0000(6) 0.0000(6)
C13 0.0062(10) 0.0061(10) 0.0064(10) -0.0002(6) 0.0001(6) 0.0000(6)
C14 0.0058(10) 0.0058(10) 0.0059(10) 0.0000(6) -0.0001(6) 0.0000(6)
C15 0.0059(9) 0.0059(9) 0.0060(9) -0.0001(6) 0.0000(6) 0.0001(6)
C16 0.0058(10) 0.0058(10) 0.0058(10) 0.0000(6) 0.0000(6) 0.0000(6)
C17 0.0058(10) 0.0057(10) 0.0057(10) 0.0000(6) 0.0000(6) -0.0001(6)
C18 0.0057(9) 0.0057(9) 0.0057(9) 0.0000(6) 0.0000(6) -0.0001(6)
C19 0.0059(9) 0.0058(9) 0.0058(9) 0.0000(6) 0.0001(6) 0.0000(6)
C20 0.0060(10) 0.0059(10) 0.0060(10) 0.0000(6) 0.0000(6) -0.0001(6)
C21 0.0060(10) 0.0060(10) 0.0061(10) -0.0001(6) 0.0000(6) -0.0001(6)
C22 0.0060(9) 0.0061(9) 0.0061(9) -0.0001(6) 0.0000(6) -0.0001(6)
C23 0.0059(10) 0.0060(10) 0.0059(10) -0.0001(6) 0.0000(6) 0.0000(6)
C24 0.0062(10) 0.0063(10) 0.0065(10) 0.0000(6) 0.0001(6) -0.0001(6)
C25 0.0108(11) 0.0110(11) 0.0110(10) -0.0001(6) 0.0001(6) 0.0002(6)
C26 0.0097(10) 0.0097(10) 0.0099(10) -0.0001(6) 0.0000(6) -0.0001(6)
C27 0.0100(10) 0.0101(10) 0.0102(10) -0.0001(6) 0.0000(6) 0.0000(6)
C28 0.0097(10) 0.0096(10) 0.0098(10) -0.0001(6) 0.0001(6) 0.0000(6)
C29 0.0094(10) 0.0093(10) 0.0095(10) -0.0001(6) 0.0000(6) 0.0000(6)
C30 0.0090(9) 0.0089(9) 0.0090(9) -0.0001(6) 0.0000(6) -0.0001(6)
C31 0.0084(10) 0.0083(10) 0.0084(10) 0.0000(6) 0.0000(6) -0.0001(6)
C32 0.0083(11) 0.0082(11) 0.0083(11) 0.0000(7) 0.0000(7) 0.0000(6)
C33 0.0081(11) 0.0081(11) 0.0082(11) 0.0000(7) -0.0001(7) 0.0000(7)
C34 0.0080(11) 0.0079(11) 0.0081(11) 0.0000(7) -0.0001(7) -0.0001(7)
C35 0.0080(11) 0.0078(11) 0.0081(11) 0.0000(7) 0.0000(7) 0.0000(7)
C36 0.0101(15) 0.0103(15) 0.0103(15) -0.0001(7) -0.0001(7) -0.0002(7)
C37 0.0111(11) 0.0114(11) 0.0114(11) -0.0002(6) 0.0000(6) 0.0002(6)
C38 0.0098(10) 0.0099(10) 0.0100(10) -0.0001(6) 0.0000(6) 0.0000(6)
C39 0.0103(10) 0.0104(10) 0.0105(10) -0.0001(6) 0.0001(6) 0.0001(6)
C40 0.0100(10) 0.0100(10) 0.0101(10) -0.0002(6) 0.0001(6) 0.0001(6)
C41 0.0096(10) 0.0097(10) 0.0098(10) -0.0002(6) 0.0000(6) 0.0001(6)
C42 0.0093(9) 0.0094(9) 0.0095(9) 0.0000(6) 0.0000(6) 0.0000(6)
C43 0.0091(9) 0.0091(9) 0.0092(9) 0.0000(6) 0.0001(6) 0.0000(6)
C44 0.0091(10) 0.0091(10) 0.0092(10) -0.0001(6) 0.0000(6) 0.0000(6)
C45 0.0092(10) 0.0093(10) 0.0092(10) -0.0001(6) -0.0001(6) 0.0000(6)
C46 0.0092(9) 0.0093(10) 0.0092(9) 0.0000(6) -0.0001(6) 0.0000(6)
C47 0.0091(10) 0.0091(10) 0.0091(10) 0.0000(6) 0.0000(6) 0.0000(6)
C48 0.0092(10) 0.0095(10) 0.0093(10) 0.0000(6) -0.0002(6) 0.0000(6)
C49 0.0124(10) 0.0123(10) 0.0126(10) 0.0000(6) 0.0002(6) -0.0001(6)
C50 0.0115(10) 0.0117(10) 0.0116(10) 0.0000(6) 0.0000(6) 0.0000(6)
C51 0.0119(10) 0.0119(10) 0.0120(10) 0.0001(6) 0.0000(6) 0.0000(6)
C52 0.0118(10) 0.0119(10) 0.0119(10) 0.0001(6) 0.0000(6) 0.0000(6)
C53 0.0117(10) 0.0117(10) 0.0117(10) 0.0001(6) 0.0000(6) 0.0000(6)
C54 0.0116(9) 0.0117(9) 0.0116(9) 0.0000(6) 0.0000(6) 0.0000(6)
C55 0.0117(9) 0.0118(9) 0.0117(9) 0.0000(6) -0.0001(6) -0.0001(6)
C56 0.0119(10) 0.0119(10) 0.0119(10) 0.0000(6) -0.0001(6) -0.0001(6)
C57 0.0121(10) 0.0121(10) 0.0121(10) -0.0001(6) -0.0001(6) 0.0000(6)
C58 0.0123(10) 0.0124(10) 0.0123(10) -0.0001(6) 0.0000(6) 0.0000(6)
C59 0.0122(10) 0.0123(10) 0.0121(10) -0.0001(6) 0.0000(6) -0.0001(6)
C60 0.0128(10) 0.0129(10) 0.0129(10) 0.0000(6) 0.0001(6) 0.0001(6)
C61 0.0140(11) 0.0140(11) 0.0142(11) -0.0003(6) 0.0001(6) 0.0001(6)
C62 0.0124(11) 0.0123(11) 0.0124(11) -0.0001(6) 0.0000(6) 0.0000(6)
C63 0.0130(10) 0.0129(10) 0.0130(10) -0.0001(6) 0.0001(6) 0.0000(6)
C64 0.0127(11) 0.0125(11) 0.0126(11) 0.0000(7) 0.0001(6) 0.0000(6)
C65 0.0122(11) 0.0121(11) 0.0122(11) -0.0001(6) -0.0001(6) 0.0000(6)
C66 0.0119(10) 0.0116(10) 0.0118(10) 0.0000(6) -0.0001(6) 0.0000(6)
C67 0.0115(10) 0.0113(10) 0.0114(10) 0.0000(6) -0.0001(6) 0.0000(6)
C68 0.0114(11) 0.0113(11) 0.0114(11) -0.0001(7) -0.0002(7) 0.0001(7)
C69 0.0113(11) 0.0113(11) 0.0113(11) 0.0000(7) -0.0001(7) 0.0001(7)
C70 0.0113(11) 0.0112(12) 0.0112(12) 0.0000(7) -0.0001(7) 0.0001(7)
C71 0.0112(11) 0.0111(11) 0.0112(11) 0.0001(7) -0.0001(7) 0.0001(7)
C72 0.0120(15) 0.0121(15) 0.0122(15) -0.0001(7) 0.0002(7) -0.0002(7)
Cl1 0.0177(9) 0.0177(9) 0.0180(9) -0.0010(7) 0.0002(7) -0.0008(7)
Cl2 0.0507(14) 0.0515(14) 0.0503(14) -0.0008(7) 0.0011(7) -0.0017(7)
N1 0.0081(11) 0.0079(11) 0.0081(11) 0.0000(6) 0.0000(6) -0.0001(6)
N2 0.0093(10) 0.0092(10) 0.0094(10) -0.0002(6) 0.0000(6) -0.0001(6)
N3 0.0058(10) 0.0059(10) 0.0058(10) 0.0000(6) 0.0001(6) 0.0000(6)
N4 0.0058(10) 0.0057(10) 0.0057(10) 0.0001(6) -0.0001(6) -0.0001(6)
N5 0.0065(10) 0.0067(10) 0.0066(10) 0.0000(6) 0.0001(6) 0.0000(6)
N6 0.0055(10) 0.0055(10) 0.0056(10) -0.0001(6) 0.0001(6) -0.0002(6)
N7 0.0090(10) 0.0090(10) 0.0090(10) 0.0000(6) 0.0000(6) 0.0000(6)
N8 0.0094(10) 0.0095(10) 0.0096(10) -0.0001(6) 0.0001(6) 0.0000(6)
N9 0.0119(11) 0.0118(11) 0.0119(11) 0.0000(6) 0.0000(6) 0.0000(6)
N10 0.0113(11) 0.0111(11) 0.0113(11) 0.0000(6) -0.0001(6) 0.0000(6)
N11 0.0115(10) 0.0116(10) 0.0115(10) 0.0000(6) 0.0000(6) 0.0000(6)
N12 0.0118(10) 0.0119(10) 0.0118(10) 0.0000(6) -0.0001(6) -0.0001(6)
O1 0.0091(17) 0.0093(17) 0.0095(17) 0.0004(14) -0.0008(14) -0.0005(14)
O2 0.0091(12) 0.0093(12) 0.0092(12) -0.0002(8) -0.0002(8) 0.0000(8)
O3 0.0054(11) 0.0053(11) 0.0055(11) -0.0001(8) 0.0000(8) 0.0001(7)
O4 0.0054(11) 0.0052(11) 0.0055(11) 0.0000(8) -0.0001(8) 0.0001(8)
O5 0.0090(17) 0.0080(17) 0.0096(17) -0.0010(14) 0.0007(14) -0.0005(14)
O6 0.0060(11) 0.0059(12) 0.0062(12) -0.0003(8) 0.0001(8) 0.0001(8)
O7 0.0063(11) 0.0063(11) 0.0067(11) 0.0000(8) 0.0002(8) -0.0001(8)
O8 0.0064(11) 0.0064(11) 0.0067(11) -0.0001(8) 0.0001(8) -0.0003(8)
O9 0.0099(15) 0.0101(16) 0.0101(15) -0.0002(8) 0.0001(8) -0.0003(8)
O10 0.0103(15) 0.0106(16) 0.0106(15) 0.0000(8) -0.0004(8) -0.0003(8)
O11 0.0124(17) 0.0125(17) 0.0128(17) -0.0003(14) 0.0000(14) 0.0011(14)
O12 0.0111(12) 0.0113(12) 0.0114(12) -0.0001(8) 0.0003(8) 0.0002(8)
O13 0.0092(12) 0.0098(12) 0.0095(12) 0.0000(8) -0.0005(8) 0.0001(8)
O14 0.0094(12) 0.0095(12) 0.0095(12) 0.0000(8) -0.0003(8) 0.0002(8)
O15 0.0113(12) 0.0116(12) 0.0116(12) -0.0003(8) 0.0001(8) 0.0002(8)
O16 0.0135(17) 0.0146(17) 0.0139(17) -0.0002(14) -0.0002(14) 0.0009(14)
O17 0.0131(12) 0.0133(12) 0.0133(12) 0.0002(8) 0.0002(8) 0.0002(8)
O18 0.0130(12) 0.0132(12) 0.0132(12) 0.0000(8) 0.0002(8) 0.0003(8)
O19 0.0127(12) 0.0126(12) 0.0131(12) 0.0000(8) 0.0004(8) 0.0000(8)
O20 0.0126(12) 0.0125(12) 0.0130(12) 0.0000(8) 0.0002(8) -0.0002(8)
O21 0.0144(12) 0.0145(12) 0.0147(12) -0.0005(8) 0.0003(8) 0.0001(8)
O22 0.0160(17) 0.0164(17) 0.0171(17) -0.0009(14) -0.0005(14) 0.0007(14)
O23 0.0119(16) 0.0120(16) 0.0123(16) -0.0002(8) 0.0001(8) -0.0002(8)
O24 0.0122(16) 0.0122(16) 0.0122(16) -0.0001(8) 0.0002(8) -0.0002(8)
O25 0.012(3) 0.013(3) 0.013(3) 0.0000(18) -0.0012(18) -0.0002(18)
O26 0.018(3) 0.018(3) 0.017(3) -0.0008(18) 0.0004(18) 0.0004(18)
O27 0.027(3) 0.026(3) 0.025(3) -0.0008(19) -0.0004(19) 0.0019(19)
O28 0.015(3) 0.013(3) 0.016(3) 0.0003(18) -0.0003(18) 0.0007(18)
O29 0.021(3) 0.020(3) 0.019(3) 0.0005(19) 0.0003(19) 0.0021(19)
O30 0.0198(17) 0.0205(17) 0.0202(17) -0.0013(14) 0.0019(14) -0.0018(14)
O31 0.0186(17) 0.0184(17) 0.0187(17) -0.0012(14) 0.0003(14) -0.0013(14)
O32 0.0180(17) 0.0179(17) 0.0181(17) -0.0013(14) 0.0004(14) -0.0004(14)
O33 0.0507(18) 0.0510(18) 0.0504(18) -0.0009(12) 0.0004(12) -0.0008(12)
O34 0.0508(17) 0.0512(17) 0.0507(17) -0.0004(11) 0.0005(11) -0.0010(11)
O36' 0.0509(17) 0.0511(17) 0.0505(17) -0.0004(11) 0.0007(11) -0.0009(11)
O37 0.029(3) 0.028(3) 0.028(3) 0.0003(19) 0.0002(19) -0.0002(19)
O38 0.038(4) 0.037(4) 0.037(4) 0.0029(19) -0.0006(19) 0.0009(19)
O39 0.059(5) 0.059(5) 0.058(5) -0.0013(19) -0.0001(19) -0.0015(19)
O40 0.032(3) 0.033(4) 0.033(3) 0.0006(19) -0.0010(19) 0.0005(19)
O41 0.022(3) 0.021(3) 0.021(3) 0.0003(19) 0.0000(19) -0.0005(19)
O42 0.032(3) 0.032(3) 0.032(3) -0.0002(19) 0.0007(19) -0.0010(19)
O43 0.030(3) 0.030(3) 0.030(3) -0.0009(19) -0.0006(19) -0.0009(19)
O44 0.048(4) 0.049(4) 0.048(4) -0.0001(19) -0.0003(19) -0.0004(19)
O45 0.037(4) 0.037(4) 0.037(4) -0.0005(19) -0.0009(19) -0.0001(19)
O46 0.020(3) 0.020(3) 0.021(3) 0.0009(19) 0.0009(18) -0.0006(18)
O47 0.0210(17) 0.0203(17) 0.0214(17) -0.0003(14) -0.0011(14) 0.0003(14)
O48 0.085(6) 0.084(6) 0.083(6) 0.000(2) 0.000(2) -0.002(2)
O33' 0.0508(17) 0.0512(17) 0.0506(17) -0.0005(11) 0.0006(11) -0.0009(11)
O34' 0.0508(18) 0.0515(18) 0.0510(18) -0.0001(12) 0.0005(12) -0.0010(12)
O35 0.054(2) 0.055(2) 0.054(2) 0.0001(14) 0.0007(14) -0.0006(14)
O36 0.0508(17) 0.0513(17) 0.0505(17) -0.0003(11) 0.0007(11) -0.0010(11)

loop_
_atom_type_symbol
_atom_type_description
_atom_type_scat_dispersion_real
_atom_type_scat_dispersion_imag
_atom_type_scat_source
C C 0.0033 0.0016 'International Tables Vol C Tables 4.2.6.8 and 6.1.1.4'
H H 0.0000 0.0000 'International Tables Vol C Tables 4.2.6.8 and 6.1.1.4'
Cl Cl 0.1484 0.1585 'International Tables Vol C Tables 4.2.6.8 and 6.1.1.4'
Co Co 0.3494 0.9721 'International Tables Vol C Tables 4.2.6.8 and 6.1.1.4'
Dy Dy -0.1892 4.4098 'International Tables Vol C Tables 4.2.6.8 and 6.1.1.4'
N N 0.0061 0.0033 'International Tables Vol C Tables 4.2.6.8 and 6.1.1.4'
O O 0.0106 0.0060 'International Tables Vol C Tables 4.2.6.8 and 6.1.1.4'

loop_
_geom_angle_atom_site_label_1
_geom_angle_atom_site_label_2
_geom_angle_atom_site_label_3
_geom_angle
_geom_angle_site_symmetry_1
_geom_angle_site_symmetry_3
O13 Dy1 O3 99.9(3) . 5_565
O13 Dy1 O21 99.9(4) . .
O3 Dy1 O21 140.5(4) 5_565 .
O13 Dy1 O2 148.3(3) . .
O3 Dy1 O2 85.9(3) 5_565 .
O21 Dy1 O2 94.6(4) . .
O13 Dy1 O7 75.2(3) . .
O3 Dy1 O7 73.1(3) 5_565 .
O21 Dy1 O7 145.4(3) . .
O2 Dy1 O7 76.9(3) . .
O13 Dy1 O28 79.6(4) . .
O3 Dy1 O28 144.5(3) 5_565 .
O21 Dy1 O28 73.0(4) . .
O2 Dy1 O28 78.0(4) . .
O7 Dy1 O28 72.5(3) . .
O13 Dy1 O23 76.1(3) . .
O3 Dy1 O23 77.0(3) 5_565 .
O21 Dy1 O23 75.1(4) . .
O2 Dy1 O23 135.2(3) . .
O7 Dy1 O23 133.7(3) . .
O28 Dy1 O23 135.4(3) . .
O13 Dy1 O27 143.0(4) . .
O3 Dy1 O27 74.3(4) 5_565 .
O21 Dy1 O27 69.3(4) . .
O2 Dy1 O27 68.6(4) . .
O7 Dy1 O27 133.5(3) . .
O28 Dy1 O27 126.3(4) . .
O23 Dy1 O27 67.0(4) . .
O12 Dy2 O19 142.9(4) . .
O12 Dy2 O9 74.6(3) . .
O19 Dy2 O9 124.2(3) . .
O12 Dy2 O17 133.0(4) . 2_564
O19 Dy2 O17 74.4(3) . 2_564
O9 Dy2 O17 110.8(3) . 2_564
O12 Dy2 O25 75.4(3) . .
O19 Dy2 O25 70.6(3) . .
O9 Dy2 O25 138.6(3) . .
O17 Dy2 O25 110.5(3) 2_564 .
O12 Dy2 O26 77.5(4) . .
O19 Dy2 O26 79.1(4) . .
O9 Dy2 O26 72.5(3) . .
O17 Dy2 O26 149.5(4) 2_564 .
O25 Dy2 O26 73.7(3) . .
O12 Dy2 O18 89.5(3) . 2_564
O19 Dy2 O18 93.4(3) . 2_564
O9 Dy2 O18 135.5(3) . 2_564
O17 Dy2 O18 53.0(3) 2_564 2_564
O25 Dy2 O18 71.4(3) . 2_564
O26 Dy2 O18 144.8(3) . 2_564
O12 Dy2 O20 147.3(3) . .
O19 Dy2 O20 52.8(3) . .
O9 Dy2 O20 75.7(3) . .
O17 Dy2 O20 71.3(3) 2_564 .
O25 Dy2 O20 121.2(3) . .
O26 Dy2 O20 80.8(3) . .
O18 Dy2 O20 121.7(3) 2_564 .
O12 Dy2 O10 76.0(3) . .
O19 Dy2 O10 141.1(3) . .
O9 Dy2 O10 52.2(3) . .
O17 Dy2 O10 73.1(3) 2_564 .
O25 Dy2 O10 142.0(3) . .
O26 Dy2 O10 123.1(3) . .
O18 Dy2 O10 83.9(3) 2_564 .
O20 Dy2 O10 96.2(3) . .
O12 Dy2 C60 113.1(4) . 2_564
O19 Dy2 C60 81.3(4) . 2_564
O9 Dy2 C60 128.7(4) . 2_564
O17 Dy2 C60 26.8(4) 2_564 2_564
O25 Dy2 C60 89.3(4) . 2_564
O26 Dy2 C60 157.4(4) . 2_564
O18 Dy2 C60 26.3(4) 2_564 2_564
O20 Dy2 C60 96.1(4) . 2_564
O10 Dy2 C60 79.5(4) . 2_564
O12 Dy2 C36 69.2(4) . .
O19 Dy2 C36 142.6(4) . .
O9 Dy2 C36 26.9(4) . .
O17 Dy2 C36 94.8(4) 2_564 .
O25 Dy2 C36 144.5(4) . .
O26 Dy2 C36 97.1(4) . .
O18 Dy2 C36 108.6(4) 2_564 .
O20 Dy2 C36 89.8(4) . .
O10 Dy2 C36 26.1(4) . .
C60 Dy2 C36 105.3(4) 2_564 .
O12 Dy2 C49 158.0(4) . .
O19 Dy2 C49 26.4(4) . .
O9 Dy2 C49 100.8(4) . .
O17 Dy2 C49 69.0(4) 2_564 .
O25 Dy2 C49 96.5(4) . .
O26 Dy2 C49 80.6(4) . .
O18 Dy2 C49 107.5(4) 2_564 .
O20 Dy2 C49 26.5(4) . .
O10 Dy2 C49 118.7(4) . .
C60 Dy2 C49 86.8(4) 2_564 .
C36 Dy2 C49 116.2(4) . .
O24 Dy3 O8 109.9(4) 5_565 5_565
O24 Dy3 O6 113.4(4) 5_565 1_554
O8 Dy3 O6 113.5(3) 5_565 1_554
O24 Dy3 O15 83.4(4) 5_565 3_455
O8 Dy3 O15 153.2(3) 5_565 3_455
O6 Dy3 O15 79.7(3) 1_554 3_455
O24 Dy3 O29 162.4(4) 5_565 .
O8 Dy3 O29 74.7(4) 5_565 .
O6 Dy3 O29 78.4(4) 1_554 .
O15 Dy3 O29 86.1(4) 3_455 .
O24 Dy3 O14 83.5(4) 5_565 5_565
O8 Dy3 O14 81.1(3) 5_565 5_565
O6 Dy3 O14 149.7(3) 1_554 5_565
O15 Dy3 O14 77.4(3) 3_455 5_565
O29 Dy3 O14 80.5(4) . 5_565
O24 Dy3 O4 76.8(3) 5_565 .
O8 Dy3 O4 74.1(3) 5_565 .
O6 Dy3 O4 69.7(3) 1_554 .
O15 Dy3 O4 132.5(3) 3_455 .
O29 Dy3 O4 120.5(3) . .
O14 Dy3 O4 140.5(3) 5_565 .
O24 Dy3 H3 177.4 5_565 .
O8 Dy3 H3 71.4 5_565 .
O6 Dy3 H3 64.0 1_554 .
O15 Dy3 H3 96.4 3_455 .
O29 Dy3 H3 19.7 . .
O14 Dy3 H3 99.0 5_565 .
O4 Dy3 H3 101.6 . .
N11 Co4 N7 97.7(5) . .
N11 Co4 N12 77.3(5) . .
N7 Co4 N12 94.2(5) . .
N11 Co4 N9 170.1(5) . 8_566
N7 Co4 N9 91.6(5) . 8_566
N12 Co4 N9 98.9(5) . 8_566
N11 Co4 N10 93.9(5) . 8_566
N7 Co4 N10 164.1(5) . 8_566
N12 Co4 N10 98.9(5) . 8_566
N9 Co4 N10 77.5(5) 8_566 8_566
N11 Co4 N8 97.3(5) . .
N7 Co4 N8 77.4(5) . .
N12 Co4 N8 169.4(5) . .
N9 Co4 N8 87.9(5) 8_566 .
N10 Co4 N8 90.5(5) 8_566 .
N2 Co5 N3 89.2(5) 3_455 8_565
N2 Co5 N1 83.1(5) 3_455 3_455
N3 Co5 N1 96.5(5) 8_565 3_455
N2 Co5 N5 175.2(5) 3_455 .
N3 Co5 N5 95.3(5) 8_565 .
N1 Co5 N5 94.8(5) 3_455 .
N2 Co5 N6 91.6(5) 3_455 .
N3 Co5 N6 171.9(5) 8_565 .
N1 Co5 N6 91.6(5) 3_455 .
N5 Co5 N6 84.1(5) . .
N2 Co5 N4 95.9(5) 3_455 8_565
N3 Co5 N4 82.4(5) 8_565 8_565
N1 Co5 N4 178.5(5) 3_455 8_565
N5 Co5 N4 86.3(5) . 8_565
N6 Co5 N4 89.6(5) . 8_565
O1 C1 O2 128.3(13) . .
O1 C1 C3 117.6(12) . .
O2 C1 C3 114.0(12) . .
N5 C2 C3 120.9(13) . .
N5 C2 H2 119.6 . .
C3 C2 H2 119.6 . .
C4 C3 C2 119.0(13) . .
C4 C3 C1 118.4(13) . .
C2 C3 C1 122.6(13) . .
C5 C4 C3 120.0(14) . .
C5 C4 H4 120.0 . .
C3 C4 H4 120.0 . .
C4 C5 C6 119.2(13) . .
C4 C5 H5 120.4 . .
C6 C5 H5 120.4 . .
N5 C6 C5 121.9(13) . .
N5 C6 C7 113.7(12) . .
C5 C6 C7 124.4(13) . .
N6 C7 C8 121.1(13) . .
N6 C7 C6 115.4(12) . .
C8 C7 C6 123.4(13) . .
C9 C8 C7 119.4(13) . .
C9 C8 H8 120.3 . .
C7 C8 H8 120.3 . .
C8 C9 C10 120.2(13) . .
C8 C9 H9 119.9 . .
C10 C9 H9 119.9 . .
C9 C10 C11 117.9(13) . .
C9 C10 C12 119.7(12) . .
C11 C10 C12 122.4(12) . .
N6 C11 C10 122.3(13) . .
N6 C11 H11 118.9 . .
C10 C11 H11 118.9 . .
O3 C12 O4 125.3(13) . .
O3 C12 C10 113.8(12) . .
O4 C12 C10 120.8(12) . .
O5 C13 O6 125.9(13) . .
O5 C13 C15 116.6(12) . .
O6 C13 C15 117.5(12) . .
N4 C14 C15 123.0(13) . .
N4 C14 H14 118.5 . .
C15 C14 H14 118.5 . .
C14 C15 C16 119.1(13) . .
C14 C15 C13 119.1(12) . .
C16 C15 C13 121.7(12) . .
C15 C16 C17 118.5(13) . .
C15 C16 H16 120.7 . .
C17 C16 H16 120.7 . .
C18 C17 C16 119.9(13) . .
C18 C17 H17 120.1 . .
C16 C17 H17 120.1 . .
N4 C18 C17 121.2(13) . .
N4 C18 C19 113.3(12) . .
C17 C18 C19 125.5(13) . .
N3 C19 C20 122.4(13) . .
N3 C19 C18 114.7(12) . .
C20 C19 C18 122.8(12) . .
C19 C20 C21 117.5(13) . .
C19 C20 H20 121.3 . .
C21 C20 H20 121.3 . .
C22 C21 C20 119.5(13) . .
C22 C21 H21 120.2 . .
C20 C21 H21 120.2 . .
C21 C22 C23 119.1(13) . .
C21 C22 C24 120.9(13) . .
C23 C22 C24 120.0(12) . .
N3 C23 C22 122.1(13) . .
N3 C23 H23 118.9 . .
C22 C23 H23 118.9 . .
O8 C24 O7 128.3(13) . .
O8 C24 C22 115.3(12) . .
O7 C24 C22 116.4(12) . .
O12 C25 O11 129.9(14) . .
O12 C25 C27 112.7(13) . .
O11 C25 C27 117.5(13) . .
N2 C26 C27 119.8(14) . .
N2 C26 H26 120.1 . .
C27 C26 H26 120.1 . .
C28 C27 C26 119.4(14) . .
C28 C27 C25 125.2(13) . .
C26 C27 C25 115.5(13) . .
C27 C28 C29 119.9(14) . .
C27 C28 H28 120.0 . .
C29 C28 H28 120.0 . .
C30 C29 C28 119.6(14) . .
C30 C29 H29 120.2 . .
C28 C29 H29 120.2 . .
N2 C30 C29 120.0(13) . .
N2 C30 C31 113.3(12) . .
C29 C30 C31 126.6(13) . .
C32 C31 N1 122.0(13) . .
C32 C31 C30 124.9(13) . .
N1 C31 C30 113.1(12) . .
C31 C32 C33 119.4(14) . .
C31 C32 H32 120.3 . .
C33 C32 H32 120.3 . .
C34 C33 C32 118.3(13) . .
C34 C33 H33 120.8 . .
C32 C33 H33 120.8 . .
C33 C34 C35 119.6(13) . .
C33 C34 C36 122.4(13) . 4_645
C35 C34 C36 118.0(13) . 4_645
N1 C35 C34 121.2(13) . .
N1 C35 H35 119.4 . .
C34 C35 H35 119.4 . .
O10 C36 O9 123.1(14) . .
O10 C36 C34 120.7(13) . 4_655
O9 C36 C34 116.3(13) . 4_655
O10 C36 Dy2 65.9(8) . .
O9 C36 Dy2 59.8(7) . .
C34 C36 Dy2 161.1(10) 4_655 .
O15 C37 O16 126.5(14) . .
O15 C37 C39 116.3(13) . .
O16 C37 C39 117.2(13) . .
N8 C38 C39 122.9(14) . .
N8 C38 H38 118.5 . .
C39 C38 H38 118.5 . .
C40 C39 C38 117.3(13) . .
C40 C39 C37 124.4(13) . .
C38 C39 C37 118.3(13) . .
C41 C40 C39 119.2(14) . .
C41 C40 H40 120.4 . .
C39 C40 H40 120.4 . .
C40 C41 C42 121.1(14) . .
C40 C41 H41 119.5 . .
C42 C41 H41 119.5 . .
N8 C42 C41 121.0(13) . .
N8 C42 C43 114.3(13) . .
C41 C42 C43 124.7(13) . .
N7 C43 C44 122.9(13) . .
N7 C43 C42 115.7(12) . .
C44 C43 C42 121.3(13) . .
C45 C44 C43 117.5(14) . .
C45 C44 H44 121.3 . .
C43 C44 H44 121.3 . .
C44 C45 C46 120.4(14) . .
C44 C45 H45 119.8 . .
C46 C45 H45 119.8 . .
C45 C46 C47 117.2(13) . .
C45 C46 C48 120.9(13) . .
C47 C46 C48 121.5(13) . .
N7 C47 C46 123.5(14) . .
N7 C47 H47 118.2 . .
C46 C47 H47 118.2 . .
O13 C48 O14 127.9(14) . .
O13 C48 C46 114.6(13) . .
O14 C48 C46 117.4(13) . .
O20 C49 O19 122.7(14) . .
O20 C49 C51 119.6(14) . .
O19 C49 C51 117.7(13) . .
O20 C49 Dy2 64.5(8) . .
O19 C49 Dy2 58.6(8) . .
C51 C49 Dy2 172.3(11) . .
N11 C50 C51 122.8(14) . .
N11 C50 H50 118.6 . .
C51 C50 H50 118.6 . .
C52 C51 C50 117.8(14) . .
C52 C51 C49 124.8(14) . .
C50 C51 C49 117.4(13) . .
C51 C52 C53 119.8(15) . .
C51 C52 H52 120.1 . .
C53 C52 H52 120.1 . .
C54 C53 C52 119.5(15) . .
C54 C53 H53 120.3 . .
C52 C53 H53 120.3 . .
N11 C54 C53 121.7(13) . .
N11 C54 C55 114.4(13) . .
C53 C54 C55 123.8(14) . .
N12 C55 C56 121.8(14) . .
N12 C55 C54 114.5(13) . .
C56 C55 C54 123.7(14) . .
C55 C56 C57 119.7(14) . .
C55 C56 H56 120.1 . .
C57 C56 H56 120.1 . .
C58 C57 C56 118.6(14) . .
C58 C57 H57 120.7 . .
C56 C57 H57 120.7 . .
C57 C58 C59 118.5(14) . .
C57 C58 C60 121.0(14) . .
C59 C58 C60 120.3(14) . .
N12 C59 C58 123.0(14) . .
N12 C59 H59 118.5 . .
C58 C59 H59 118.5 . .
O18 C60 O17 121.7(14) . .
O18 C60 C58 120.5(14) . .
O17 C60 C58 117.8(13) . .
O18 C60 Dy2 61.8(8) . 2_565
O17 C60 Dy2 60.5(8) . 2_565
C58 C60 Dy2 169.9(11) . 2_565
O22 C61 O21 127.1(15) . .
O22 C61 C63 118.7(14) . .
O21 C61 C63 114.1(13) . .
N9 C62 C63 123.3(14) . .
N9 C62 H62 118.4 . .
C63 C62 H62 118.4 . .
C64 C63 C62 118.6(14) . .
C64 C63 C61 124.7(14) . .
C62 C63 C61 116.7(13) . .
C63 C64 C65 119.4(15) . .
C63 C64 H64 120.3 . .
C65 C64 H64 120.3 . .
C64 C65 C66 119.0(14) . .
C64 C65 H65 120.5 . .
C66 C65 H65 120.5 . .
N9 C66 C65 122.4(14) . .
N9 C66 C67 114.4(13) . .
C65 C66 C67 123.1(14) . .
N10 C67 C68 120.8(14) . .
N10 C67 C66 116.2(13) . .
C68 C67 C66 123.0(14) . .
C69 C68 C67 119.1(14) . .
C69 C68 H68 120.5 . .
C67 C68 H68 120.5 . .
C68 C69 C70 120.0(14) . .
C68 C69 H69 120.0 . .
C70 C69 H69 120.0 . .
C71 C70 C69 118.1(14) . .
C71 C70 C72 121.0(14) . 7_655
C69 C70 C72 120.8(13) . 7_655
N10 C71 C70 123.5(14) . .
N10 C71 H71 118.3 . .
C70 C71 H71 118.3 . .
O23 C72 O24 125.6(14) . .
O23 C72 C70 119.7(13) . 7_665
O24 C72 C70 114.6(13) . 7_665
O31 Cl1 O47 108.7(7) . .
O31 Cl1 O32 109.6(7) . .
O47 Cl1 O32 110.0(7) . .
O31 Cl1 O30 107.5(7) . .
O47 Cl1 O30 111.6(7) . .
O32 Cl1 O30 109.3(7) . .
O34 Cl2 O33 122(2) . .
O34 Cl2 O36 113(2) . .
O33 Cl2 O36 115.0(16) . .
O34 Cl2 O36' 69(2) . .
O33 Cl2 O36' 161(2) . .
O36 Cl2 O36' 47.9(17) . .
O34 Cl2 O35 100(2) . .
O33 Cl2 O35 97.0(13) . .
O36 Cl2 O35 104.4(13) . .
O36' Cl2 O35 95.3(18) . .
O34 Cl2 O34' 32.8(18) . .
O33 Cl2 O34' 92.2(16) . .
O36 Cl2 O34' 125.0(16) . .
O36' Cl2 O34' 94(2) . .
O35 Cl2 O34' 119.3(13) . .
O34 Cl2 O33' 119(2) . .
O33 Cl2 O33' 65.8(18) . .
O36 Cl2 O33' 59.6(17) . .
O36' Cl2 O33' 96(2) . .
O35 Cl2 O33' 141.7(17) . .
O34' Cl2 O33' 96.3(19) . .
C35 N1 C31 119.3(12) . .
C35 N1 Co5 126.3(10) . 3
C31 N1 Co5 114.4(9) . 3
C26 N2 C30 121.2(13) . .
C26 N2 Co5 123.8(10) . 3
C30 N2 Co5 114.8(9) . 3
C23 N3 C19 119.1(12) . .
C23 N3 Co5 126.4(10) . 8_566
C19 N3 Co5 114.4(9) . 8_566
C18 N4 C14 118.1(12) . .
C18 N4 Co5 114.0(9) . 8_566
C14 N4 Co5 127.7(10) . 8_566
C2 N5 C6 118.8(12) . .
C2 N5 Co5 127.8(10) . .
C6 N5 Co5 113.2(9) . .
C11 N6 C7 119.0(12) . .
C11 N6 Co5 129.0(10) . .
C7 N6 Co5 111.0(9) . .
C47 N7 C43 118.1(13) . .
C47 N7 Co4 126.6(10) . .
C43 N7 Co4 114.7(9) . .
C38 N8 C42 118.3(13) . .
C38 N8 Co4 127.1(10) . .
C42 N8 Co4 114.5(9) . .
C62 N9 C66 117.3(13) . .
C62 N9 Co4 126.9(10) . 8_565
C66 N9 Co4 115.4(10) . 8_565
C71 N10 C67 118.5(13) . .
C71 N10 Co4 127.4(10) . 8_565
C67 N10 Co4 113.2(9) . 8_565
C50 N11 C54 118.4(13) . .
C50 N11 Co4 124.6(11) . .
C54 N11 Co4 116.9(10) . .
C59 N12 C55 118.3(13) . .
C59 N12 Co4 125.0(10) . .
C55 N12 Co4 116.6(10) . .
C1 O2 Dy1 141.1(9) . .
C12 O3 Dy1 172.9(9) . 5_565
C12 O4 Dy3 118.4(8) . .
C13 O6 Dy3 148.6(9) . 1_556
C24 O7 Dy1 130.6(9) . .
C24 O8 Dy3 157.4(9) . 5_565
C36 O9 Dy2 93.3(9) . .
C36 O10 Dy2 88.0(9) . .
C25 O12 Dy2 138.1(10) . .
C48 O13 Dy1 167.9(10) . .
C48 O14 Dy3 122.3(9) . 5_565
C37 O15 Dy3 150.4(10) . 3
C60 O17 Dy2 92.7(9) . 2_565
C60 O18 Dy2 91.9(9) . 2_565
C49 O19 Dy2 95.0(9) . .
C49 O20 Dy2 89.0(9) . .
C61 O21 Dy1 144.5(10) . .
C72 O23 Dy1 128.9(9) . .
C72 O24 Dy3 161.2(10) . 5_565
Dy2 O25 H25B 125.0 . .
Dy2 O25 H25A 123.5 . .
H25B O25 H25A 109.6 . .
Dy2 O26 H26A 143.8 . .
Dy2 O26 H26B 103.5 . .
H26A O26 H26B 107.7 . .
Dy1 O27 H27A 113.5 . .
Dy1 O27 H27B 114.1 . .
H27A O27 H27B 111.6 . .
Dy1 O28 H28A 112.9 . .
Dy1 O28 H28B 124.1 . .
H28A O28 H28B 107.7 . .
Dy3 O29 H29A 159.8 . .
Dy3 O29 H3 91.8 . .
H29A O29 H3 107.7 . .
H37A O37 H37B 111.2 . .
H38A O38 H38B 110.8 . .
H39B O39 H39A 112.8 . .
H40A O40 H40B 107.7 . .
H41A O41 H41B 110.9 . .
H42B O42 H42A 100.6 . .
H43A O43 H43B 108.0 . .
H44A O44 H44B 111.4 . .
H45B O45 H45A 107.7 . .
H46A O46 H46B 109.9 . .
H48B O48 H48A 107.7 . .

loop_
_geom_bond_atom_site_label_1
_geom_bond_atom_site_label_2
_geom_bond_distance
_geom_bond_site_symmetry_2
Dy1 O13 2.256(10) .
Dy1 O3 2.271(9) 5_565
Dy1 O21 2.302(10) .
Dy1 O2 2.303(10) .
Dy1 O7 2.402(9) .
Dy1 O28 2.417(10) .
Dy1 O23 2.423(10) .
Dy1 O27 2.632(11) .
Dy2 O12 2.248(10) .
Dy2 O19 2.395(10) .
Dy2 O9 2.412(10) .
Dy2 O17 2.425(10) 2_564
Dy2 O25 2.434(10) .
Dy2 O26 2.452(11) .
Dy2 O18 2.453(10) 2_564
Dy2 O20 2.525(10) .
Dy2 O10 2.544(10) .
Dy2 C60 2.782(15) 2_564
Dy2 C36 2.784(15) .
Dy2 C49 2.796(15) .
Dy3 O24 2.213(10) 5_565
Dy3 O8 2.272(9) 5_565
Dy3 O6 2.299(9) 1_554
Dy3 O15 2.322(10) 3_455
Dy3 O29 2.353(11) .
Dy3 O14 2.377(10) 5_565
Dy3 O4 2.569(9) .
Dy3 H3 2.5268 .
Co4 N11 2.089(13) .
Co4 N7 2.096(12) .
Co4 N12 2.099(13) .
Co4 N9 2.108(13) 8_566
Co4 N10 2.111(12) 8_566
Co4 N8 2.128(12) .
Co5 N2 1.919(12) 3_455
Co5 N3 1.936(12) 8_565
Co5 N1 1.943(12) 3_455
Co5 N5 1.944(12) .
Co5 N6 1.955(11) .
Co5 N4 1.955(12) 8_565
C1 O1 1.242(17) .
C1 O2 1.244(17) .
C1 C3 1.540(19) .
C2 N5 1.352(18) .
C2 C3 1.39(2) .
C2 H2 0.9300 .
C3 C4 1.38(2) .
C4 C5 1.351(19) .
C4 H4 0.9300 .
C5 C6 1.38(2) .
C5 H5 0.9300 .
C6 N5 1.353(18) .
C6 C7 1.481(19) .
C7 N6 1.366(18) .
C7 C8 1.385(19) .
C8 C9 1.365(19) .
C8 H8 0.9300 .
C9 C10 1.381(19) .
C9 H9 0.9300 .
C10 C11 1.404(19) .
C10 C12 1.521(19) .
C11 N6 1.326(18) .
C11 H11 0.9300 .
C12 O3 1.237(16) .
C12 O4 1.260(17) .
C13 O5 1.241(17) .
C13 O6 1.256(17) .
C13 C15 1.513(19) .
C14 N4 1.360(17) .
C14 C15 1.370(19) .
C14 H14 0.9300 .
C15 C16 1.375(19) .
C16 C17 1.400(19) .
C16 H16 0.9300 .
C17 C18 1.380(19) .
C17 H17 0.9300 .
C18 N4 1.353(18) .
C18 C19 1.468(19) .
C19 N3 1.342(18) .
C19 C20 1.393(19) .
C20 C21 1.410(19) .
C20 H20 0.9300 .
C21 C22 1.37(2) .
C21 H21 0.9300 .
C22 C23 1.385(19) .
C22 C24 1.516(19) .
C23 N3 1.339(18) .
C23 H23 0.9300 .
C24 O8 1.237(17) .
C24 O7 1.255(17) .
C25 O12 1.246(18) .
C25 O11 1.253(18) .
C25 C27 1.53(2) .
C26 N2 1.333(19) .
C26 C27 1.40(2) .
C26 H26 0.9300 .
C27 C28 1.37(2) .
C28 C29 1.38(2) .
C28 H28 0.9300 .
C29 C30 1.37(2) .
C29 H29 0.9300 .
C30 N2 1.364(19) .
C30 C31 1.49(2) .
C31 C32 1.35(2) .
C31 N1 1.360(18) .
C32 C33 1.407(19) .
C32 H32 0.9300 .
C33 C34 1.38(2) .
C33 H33 0.9300 .
C34 C35 1.39(2) .
C34 C36 1.52(2) 4_645
C35 N1 1.340(18) .
C35 H35 0.9300 .
C36 O10 1.224(17) .
C36 O9 1.261(17) .
C36 C34 1.52(2) 4_655
C37 O15 1.242(18) .
C37 O16 1.272(18) .
C37 C39 1.51(2) .
C38 N8 1.339(19) .
C38 C39 1.41(2) .
C38 H38 0.9300 .
C39 C40 1.39(2) .
C40 C41 1.36(2) .
C40 H40 0.9300 .
C41 C42 1.38(2) .
C41 H41 0.9300 .
C42 N8 1.361(19) .
C42 C43 1.49(2) .
C43 N7 1.348(19) .
C43 C44 1.39(2) .
C44 C45 1.39(2) .
C44 H44 0.9300 .
C45 C46 1.39(2) .
C45 H45 0.9300 .
C46 C47 1.40(2) .
C46 C48 1.51(2) .
C47 N7 1.334(19) .
C47 H47 0.9300 .
C48 O13 1.230(17) .
C48 O14 1.245(17) .
C49 O20 1.246(18) .
C49 O19 1.250(18) .
C49 C51 1.50(2) .
C50 N11 1.329(19) .
C50 C51 1.40(2) .
C50 H50 0.9300 .
C51 C52 1.37(2) .
C52 C53 1.38(2) .
C52 H52 0.9300 .
C53 C54 1.37(2) .
C53 H53 0.9300 .
C54 N11 1.354(19) .
C54 C55 1.49(2) .
C55 N12 1.348(19) .
C55 C56 1.38(2) .
C56 C57 1.39(2) .
C56 H56 0.9300 .
C57 C58 1.38(2) .
C57 H57 0.9300 .
C58 C59 1.39(2) .
C58 C60 1.51(2) .
C59 N12 1.340(19) .
C59 H59 0.9300 .
C60 O18 1.235(18) .
C60 O17 1.256(18) .
C60 Dy2 2.782(15) 2_565
C61 O22 1.220(18) .
C61 O21 1.266(19) .
C61 C63 1.52(2) .
C62 N9 1.345(19) .
C62 C63 1.40(2) .
C62 H62 0.9300 .
C63 C64 1.36(2) .
C64 C65 1.39(2) .
C64 H64 0.9300 .
C65 C66 1.39(2) .
C65 H65 0.9300 .
C66 N9 1.349(19) .
C66 C67 1.48(2) .
C67 N10 1.368(19) .
C67 C68 1.39(2) .
C68 C69 1.38(2) .
C68 H68 0.9300 .
C69 C70 1.38(2) .
C69 H69 0.9300 .
C70 C71 1.38(2) .
C70 C72 1.50(2) 7_655
C71 N10 1.333(19) .
C71 H71 0.9300 .
C72 O23 1.237(18) .
C72 O24 1.270(18) .
C72 C70 1.50(2) 7_665
Cl1 O31 1.426(12) .
Cl1 O47 1.428(12) .
Cl1 O32 1.432(12) .
Cl1 O30 1.442(11) .
Cl2 O34 1.37(4) .
Cl2 O33 1.38(3) .
Cl2 O36 1.40(3) .
Cl2 O36' 1.44(4) .
Cl2 O35 1.480(17) .
Cl2 O34' 1.49(3) .
Cl2 O33' 1.60(4) .
N1 Co5 1.943(12) 3
N2 Co5 1.919(12) 3
N3 Co5 1.936(12) 8_566
N4 Co5 1.955(12) 8_566
N9 Co4 2.108(13) 8_565
N10 Co4 2.111(12) 8_565
O3 Dy1 2.271(9) 5_565
O6 Dy3 2.299(9) 1_556
O8 Dy3 2.272(9) 5_565
O14 Dy3 2.377(10) 5_565
O15 Dy3 2.322(10) 3
O17 Dy2 2.425(10) 2_565
O18 Dy2 2.453(10) 2_565
O24 Dy3 2.213(10) 5_565
O25 H25B 0.8454 .
O25 H25A 0.8775 .
O26 H26A 0.8500 .
O26 H26B 0.8504 .
O27 H27A 0.8433 .
O27 H27B 0.8430 .
O28 H28A 0.8494 .
O28 H28B 0.8502 .
O29 H29A 0.8501 .
O29 H3 0.8502 .
O37 H37A 0.8452 .
O37 H37B 0.8436 .
O38 H38A 0.8559 .
O38 H38B 0.8473 .
O39 H39B 0.8350 .
O39 H39A 0.8347 .
O40 H40A 0.8499 .
O40 H40B 0.8502 .
O41 H41A 0.8434 .
O41 H41B 0.8464 .
O42 H42B 0.8735 .
O42 H42A 0.9280 .
O43 H43A 0.8558 .
O43 H43B 0.9556 .
O44 H44A 0.8591 .
O44 H44B 0.8454 .
O45 H45B 0.8500 .
O45 H45A 0.8502 .
O46 H46A 0.8636 .
O46 H46B 0.8551 .
O48 H48B 0.8500 .
O48 H48A 0.8502 .

loop_
_geom_torsion_atom_site_label_1
_geom_torsion_atom_site_label_2
_geom_torsion_atom_site_label_3
_geom_torsion_atom_site_label_4
_geom_torsion
_geom_torsion_site_symmetry_1
_geom_torsion_site_symmetry_4
N5 C2 C3 C4 5(2) . .
N5 C2 C3 C1 -175.2(13) . .
O1 C1 C3 C4 147.6(14) . .
O2 C1 C3 C4 -29.0(19) . .
O1 C1 C3 C2 -32(2) . .
O2 C1 C3 C2 151.5(14) . .
C2 C3 C4 C5 -4(2) . .
C1 C3 C4 C5 176.3(13) . .
C3 C4 C5 C6 0(2) . .
C4 C5 C6 N5 4(2) . .
C4 C5 C6 C7 -175.1(13) . .
N5 C6 C7 N6 -2.6(18) . .
C5 C6 C7 N6 176.2(13) . .
N5 C6 C7 C8 176.0(13) . .
C5 C6 C7 C8 -5(2) . .
N6 C7 C8 C9 -3(2) . .
C6 C7 C8 C9 178.4(13) . .
C7 C8 C9 C10 0(2) . .
C8 C9 C10 C11 2(2) . .
C8 C9 C10 C12 -177.4(13) . .
C9 C10 C11 N6 -1(2) . .
C12 C10 C11 N6 178.5(12) . .
C9 C10 C12 O3 9.5(19) . .
C11 C10 C12 O3 -170.4(13) . .
C9 C10 C12 O4 -173.3(13) . .
C11 C10 C12 O4 7(2) . .
N4 C14 C15 C16 0(2) . .
N4 C14 C15 C13 -176.5(13) . .
O5 C13 C15 C14 23.5(19) . .
O6 C13 C15 C14 -156.5(13) . .
O5 C13 C15 C16 -153.3(13) . .
O6 C13 C15 C16 27(2) . .
C14 C15 C16 C17 1(2) . .
C13 C15 C16 C17 177.4(13) . .
C15 C16 C17 C18 1(2) . .
C16 C17 C18 N4 -3(2) . .
C16 C17 C18 C19 176.1(13) . .
N4 C18 C19 N3 -2.4(17) . .
C17 C18 C19 N3 178.2(13) . .
N4 C18 C19 C20 173.5(13) . .
C17 C18 C19 C20 -6(2) . .
N3 C19 C20 C21 4(2) . .
C18 C19 C20 C21 -171.7(13) . .
C19 C20 C21 C22 1(2) . .
C20 C21 C22 C23 -5(2) . .
C20 C21 C22 C24 177.2(12) . .
C21 C22 C23 N3 5(2) . .
C24 C22 C23 N3 -177.8(12) . .
C21 C22 C24 O8 -2.6(19) . .
C23 C22 C24 O8 179.8(13) . .
C21 C22 C24 O7 178.8(13) . .
C23 C22 C24 O7 1.2(19) . .
N2 C26 C27 C28 0(2) . .
N2 C26 C27 C25 -179.1(13) . .
O12 C25 C27 C28 -4(2) . .
O11 C25 C27 C28 175.5(15) . .
O12 C25 C27 C26 175.4(13) . .
O11 C25 C27 C26 -5(2) . .
C26 C27 C28 C29 1(2) . .
C25 C27 C28 C29 -179.3(14) . .
C27 C28 C29 C30 -2(2) . .
C28 C29 C30 N2 0(2) . .
C28 C29 C30 C31 175.7(14) . .
N2 C30 C31 C32 175.9(14) . .
C29 C30 C31 C32 0(2) . .
N2 C30 C31 N1 -1.8(18) . .
C29 C30 C31 N1 -177.9(14) . .
N1 C31 C32 C33 4(2) . .
C30 C31 C32 C33 -174.0(13) . .
C31 C32 C33 C34 0(2) . .
C32 C33 C34 C35 -2(2) . .
C32 C33 C34 C36 -179.8(13) . 4_645
C33 C34 C35 N1 1(2) . .
C36 C34 C35 N1 179.1(13) 4_645 .
O12 Dy2 C36 O10 101.0(9) . .
O19 Dy2 C36 O10 -104.0(9) . .
O9 Dy2 C36 O10 -161.9(14) . .
O17 Dy2 C36 O10 -33.4(9) 2_564 .
O25 Dy2 C36 O10 102.9(9) . .
O26 Dy2 C36 O10 174.7(8) . .
O18 Dy2 C36 O10 19.0(9) 2_564 .
O20 Dy2 C36 O10 -104.6(8) . .
C60 Dy2 C36 O10 -8.3(9) 2_564 .
C49 Dy2 C36 O10 -102.3(9) . .
O12 Dy2 C36 O9 -97.1(9) . .
O19 Dy2 C36 O9 57.9(11) . .
O17 Dy2 C36 O9 128.5(8) 2_564 .
O25 Dy2 C36 O9 -95.2(10) . .
O26 Dy2 C36 O9 -23.4(9) . .
O18 Dy2 C36 O9 -179.1(8) 2_564 .
O20 Dy2 C36 O9 57.3(8) . .
O10 Dy2 C36 O9 161.9(14) . .
C60 Dy2 C36 O9 153.6(8) 2_564 .
C49 Dy2 C36 O9 59.6(9) . .
O12 Dy2 C36 C34 -14(3) . 4_655
O19 Dy2 C36 C34 141(3) . 4_655
O9 Dy2 C36 C34 83(3) . 4_655
O17 Dy2 C36 C34 -148(3) 2_564 4_655
O25 Dy2 C36 C34 -12(3) . 4_655
O26 Dy2 C36 C34 60(3) . 4_655
O18 Dy2 C36 C34 -96(3) 2_564 4_655
O20 Dy2 C36 C34 141(3) . 4_655
O10 Dy2 C36 C34 -115(3) . 4_655
C60 Dy2 C36 C34 -123(3) 2_564 4_655
C49 Dy2 C36 C34 143(3) . 4_655
N8 C38 C39 C40 -2(2) . .
N8 C38 C39 C37 177.2(13) . .
O15 C37 C39 C40 10(2) . .
O16 C37 C39 C40 -169.8(14) . .
O15 C37 C39 C38 -169.0(13) . .
O16 C37 C39 C38 11(2) . .
C38 C39 C40 C41 3(2) . .
C37 C39 C40 C41 -175.8(14) . .
C39 C40 C41 C42 -1(2) . .
C40 C41 C42 N8 -3(2) . .
C40 C41 C42 C43 174.5(14) . .
N8 C42 C43 N7 4.6(19) . .
C41 C42 C43 N7 -173.3(14) . .
N8 C42 C43 C44 -177.9(13) . .
C41 C42 C43 C44 4(2) . .
N7 C43 C44 C45 6(2) . .
C42 C43 C44 C45 -171.1(13) . .
C43 C44 C45 C46 -2(2) . .
C44 C45 C46 C47 -3(2) . .
C44 C45 C46 C48 170.5(13) . .
C45 C46 C47 N7 3(2) . .
C48 C46 C47 N7 -170.1(13) . .
C45 C46 C48 O13 -8(2) . .
C47 C46 C48 O13 164.8(13) . .
C45 C46 C48 O14 172.1(13) . .
C47 C46 C48 O14 -15(2) . .
O12 Dy2 C49 O20 93.9(13) . .
O19 Dy2 C49 O20 172.6(15) . .
O9 Dy2 C49 O20 18.2(9) . .
O17 Dy2 C49 O20 -90.1(9) 2_564 .
O25 Dy2 C49 O20 160.4(8) . .
O26 Dy2 C49 O20 88.2(9) . .
O18 Dy2 C49 O20 -127.1(8) 2_564 .
O10 Dy2 C49 O20 -34.5(10) . .
C60 Dy2 C49 O20 -110.6(9) 2_564 .
C36 Dy2 C49 O20 -5.2(10) . .
O12 Dy2 C49 O19 -78.7(14) . .
O9 Dy2 C49 O19 -154.4(8) . .
O17 Dy2 C49 O19 97.3(9) 2_564 .
O25 Dy2 C49 O19 -12.2(9) . .
O26 Dy2 C49 O19 -84.4(9) . .
O18 Dy2 C49 O19 60.3(9) 2_564 .
O20 Dy2 C49 O19 -172.6(15) . .
O10 Dy2 C49 O19 152.9(8) . .
C60 Dy2 C49 O19 76.8(9) 2_564 .
C36 Dy2 C49 O19 -177.8(8) . .
O12 Dy2 C49 C51 -142(8) . .
O19 Dy2 C49 C51 -63(8) . .
O9 Dy2 C49 C51 143(8) . .
O17 Dy2 C49 C51 34(8) 2_564 .
O25 Dy2 C49 C51 -75(8) . .
O26 Dy2 C49 C51 -147(8) . .
O18 Dy2 C49 C51 -3(8) 2_564 .
O20 Dy2 C49 C51 124(8) . .
O10 Dy2 C49 C51 90(8) . .
C60 Dy2 C49 C51 14(8) 2_564 .
C36 Dy2 C49 C51 119(8) . .
N11 C50 C51 C52 -2(2) . .
N11 C50 C51 C49 177.0(14) . .
O20 C49 C51 C52 7(2) . .
O19 C49 C51 C52 -173.7(14) . .
Dy2 C49 C51 C52 -114(8) . .
O20 C49 C51 C50 -172.9(14) . .
O19 C49 C51 C50 7(2) . .
Dy2 C49 C51 C50 66(9) . .
C50 C51 C52 C53 1(2) . .
C49 C51 C52 C53 -178.9(14) . .
C51 C52 C53 C54 -1(2) . .
C52 C53 C54 N11 2(2) . .
C52 C53 C54 C55 177.2(14) . .
N11 C54 C55 N12 6.4(19) . .
C53 C54 C55 N12 -168.7(14) . .
N11 C54 C55 C56 -173.1(14) . .
C53 C54 C55 C56 12(2) . .
N12 C55 C56 C57 1(2) . .
C54 C55 C56 C57 -179.1(14) . .
C55 C56 C57 C58 1(2) . .
C56 C57 C58 C59 -2(2) . .
C56 C57 C58 C60 174.2(14) . .
C57 C58 C59 N12 0(2) . .
C60 C58 C59 N12 -175.6(14) . .
C57 C58 C60 O18 32(2) . .
C59 C58 C60 O18 -152.3(15) . .
C57 C58 C60 O17 -146.2(15) . .
C59 C58 C60 O17 30(2) . .
C57 C58 C60 Dy2 -69(7) . 2_565
C59 C58 C60 Dy2 107(6) . 2_565
N9 C62 C63 C64 0(2) . .
N9 C62 C63 C61 179.5(14) . .
O22 C61 C63 C64 -171.7(15) . .
O21 C61 C63 C64 7(2) . .
O22 C61 C63 C62 9(2) . .
O21 C61 C63 C62 -172.9(14) . .
C62 C63 C64 C65 0(2) . .
C61 C63 C64 C65 -179.5(14) . .
C63 C64 C65 C66 -1(2) . .
C64 C65 C66 N9 2(2) . .
C64 C65 C66 C67 -175.9(14) . .
N9 C66 C67 N10 -3.7(19) . .
C65 C66 C67 N10 174.1(14) . .
N9 C66 C67 C68 178.9(14) . .
C65 C66 C67 C68 -3(2) . .
N10 C67 C68 C69 -2(2) . .
C66 C67 C68 C69 175.1(14) . .
C67 C68 C69 C70 -1(2) . .
C68 C69 C70 C71 3(2) . .
C68 C69 C70 C72 -175.4(14) . 7_655
C69 C70 C71 N10 -1(2) . .
C72 C70 C71 N10 176.7(14) 7_655 .
C34 C35 N1 C31 2(2) . .
C34 C35 N1 Co5 -177.8(10) . 3
C32 C31 N1 C35 -5(2) . .
C30 C31 N1 C35 173.3(12) . .
C32 C31 N1 Co5 175.3(11) . 3
C30 C31 N1 Co5 -6.9(15) . 3
C27 C26 N2 C30 -2(2) . .
C27 C26 N2 Co5 173.4(11) . 3
C29 C30 N2 C26 2(2) . .
C31 C30 N2 C26 -174.6(12) . .
C29 C30 N2 Co5 -173.8(11) . 3
C31 C30 N2 Co5 9.8(16) . 3
C22 C23 N3 C19 0(2) . .
C22 C23 N3 Co5 177.7(10) . 8_566
C20 C19 N3 C23 -5(2) . .
C18 C19 N3 C23 171.4(12) . .
C20 C19 N3 Co5 177.7(11) . 8_566
C18 C19 N3 Co5 -6.4(15) . 8_566
C17 C18 N4 C14 4(2) . .
C19 C18 N4 C14 -175.3(12) . .
C17 C18 N4 Co5 -170.6(11) . 8_566
C19 C18 N4 Co5 9.9(15) . 8_566
C15 C14 N4 C18 -3(2) . .
C15 C14 N4 Co5 171.2(10) . 8_566
C3 C2 N5 C6 -2(2) . .
C3 C2 N5 Co5 -175.4(10) . .
C5 C6 N5 C2 -3(2) . .
C7 C6 N5 C2 176.3(12) . .
C5 C6 N5 Co5 171.9(11) . .
C7 C6 N5 Co5 -9.3(15) . .
N2 Co5 N5 C2 -145(6) 3_455 .
N3 Co5 N5 C2 15.0(12) 8_565 .
N1 Co5 N5 C2 -82.0(12) 3_455 .
N6 Co5 N5 C2 -173.1(12) . .
N4 Co5 N5 C2 97.0(12) 8_565 .
N2 Co5 N5 C6 41(7) 3_455 .
N3 Co5 N5 C6 -158.8(10) 8_565 .
N1 Co5 N5 C6 104.2(10) 3_455 .
N6 Co5 N5 C6 13.1(10) . .
N4 Co5 N5 C6 -76.8(10) 8_565 .
C10 C11 N6 C7 -2(2) . .
C10 C11 N6 Co5 165.8(10) . .
C8 C7 N6 C11 4(2) . .
C6 C7 N6 C11 -177.3(12) . .
C8 C7 N6 Co5 -165.7(11) . .
C6 C7 N6 Co5 13.0(15) . .
N2 Co5 N6 C11 -0.5(12) 3_455 .
N3 Co5 N6 C11 -96(4) 8_565 .
N1 Co5 N6 C11 82.7(12) 3_455 .
N5 Co5 N6 C11 177.3(12) . .
N4 Co5 N6 C11 -96.4(12) 8_565 .
N2 Co5 N6 C7 168.0(9) 3_455 .
N3 Co5 N6 C7 72(4) 8_565 .
N1 Co5 N6 C7 -108.8(10) 3_455 .
N5 Co5 N6 C7 -14.2(9) . .
N4 Co5 N6 C7 72.1(9) 8_565 .
C46 C47 N7 C43 1(2) . .
C46 C47 N7 Co4 -169.5(11) . .
C44 C43 N7 C47 -6(2) . .
C42 C43 N7 C47 171.5(13) . .
C44 C43 N7 Co4 165.9(11) . .
C42 C43 N7 Co4 -16.7(16) . .
N11 Co4 N7 C47 -76.7(12) . .
N12 Co4 N7 C47 1.0(12) . .
N9 Co4 N7 C47 100.1(12) 8_566 .
N10 Co4 N7 C47 146.4(16) 8_566 .
N8 Co4 N7 C47 -172.5(13) . .
N11 Co4 N7 C43 112.4(10) . .
N12 Co4 N7 C43 -169.9(10) . .
N9 Co4 N7 C43 -70.9(10) 8_566 .
N10 Co4 N7 C43 -24(2) 8_566 .
N8 Co4 N7 C43 16.6(10) . .
C39 C38 N8 C42 -2(2) . .
C39 C38 N8 Co4 174.6(11) . .
C41 C42 N8 C38 5(2) . .
C43 C42 N8 C38 -173.5(13) . .
C41 C42 N8 Co4 -172.4(11) . .
C43 C42 N8 Co4 9.6(16) . .
N11 Co4 N8 C38 73.1(13) . .
N7 Co4 N8 C38 169.4(13) . .
N12 Co4 N8 C38 132(2) . .
N9 Co4 N8 C38 -98.5(12) 8_566 .
N10 Co4 N8 C38 -21.0(12) 8_566 .
N11 Co4 N8 C42 -110.3(10) . .
N7 Co4 N8 C42 -14.0(10) . .
N12 Co4 N8 C42 -52(3) . .
N9 Co4 N8 C42 78.1(10) 8_566 .
N10 Co4 N8 C42 155.7(10) 8_566 .
C63 C62 N9 C66 1(2) . .
C63 C62 N9 Co4 -171.8(11) . 8_565
C65 C66 N9 C62 -2(2) . .
C67 C66 N9 C62 176.1(13) . .
C65 C66 N9 Co4 171.8(11) . 8_565
C67 C66 N9 Co4 -10.3(16) . 8_565
C70 C71 N10 C67 -2(2) . .
C70 C71 N10 Co4 167.1(11) . 8_565
C68 C67 N10 C71 3(2) . .
C66 C67 N10 C71 -174.0(13) . .
C68 C67 N10 Co4 -166.9(11) . 8_565
C66 C67 N10 Co4 15.7(16) . 8_565
C51 C50 N11 C54 4(2) . .
C51 C50 N11 Co4 -171.1(11) . .
C53 C54 N11 C50 -4(2) . .
C55 C54 N11 C50 -179.4(13) . .
C53 C54 N11 Co4 171.5(11) . .
C55 C54 N11 Co4 -3.7(17) . .
N7 Co4 N11 C50 -91.6(12) . .
N12 Co4 N11 C50 175.9(13) . .
N9 Co4 N11 C50 108(3) 8_566 .
N10 Co4 N11 C50 77.6(12) 8_566 .
N8 Co4 N11 C50 -13.4(13) . .
N7 Co4 N11 C54 93.1(11) . .
N12 Co4 N11 C54 0.5(11) . .
N9 Co4 N11 C54 -68(3) 8_566 .
N10 Co4 N11 C54 -97.8(11) 8_566 .
N8 Co4 N11 C54 171.3(11) . .
C58 C59 N12 C55 2(2) . .
C58 C59 N12 Co4 -173.9(11) . .
C56 C55 N12 C59 -3(2) . .
C54 C55 N12 C59 177.7(13) . .
C56 C55 N12 Co4 173.4(11) . .
C54 C55 N12 Co4 -6.1(17) . .
N11 Co4 N12 C59 179.1(13) . .
N7 Co4 N12 C59 82.1(12) . .
N9 Co4 N12 C59 -10.2(13) 8_566 .
N10 Co4 N12 C59 -88.8(12) 8_566 .
N8 Co4 N12 C59 119(3) . .
N11 Co4 N12 C55 3.3(11) . .
N7 Co4 N12 C55 -93.7(11) . .
N9 Co4 N12 C55 174.0(11) 8_566 .
N10 Co4 N12 C55 95.3(11) 8_566 .
N8 Co4 N12 C55 -57(3) . .
O1 C1 O2 Dy1 3(3) . .
C3 C1 O2 Dy1 179.2(9) . .
O13 Dy1 O2 C1 -68.7(17) . .
O3 Dy1 O2 C1 -171.0(15) 5_565 .
O21 Dy1 O2 C1 48.7(15) . .
O7 Dy1 O2 C1 -97.4(15) . .
O28 Dy1 O2 C1 -22.8(15) . .
O23 Dy1 O2 C1 122.1(14) . .
O27 Dy1 O2 C1 114.3(15) . .
O4 C12 O3 Dy1 -55(8) . 5_565
C10 C12 O3 Dy1 122(7) . 5_565
O3 C12 O4 Dy3 5.0(18) . .
C10 C12 O4 Dy3 -171.9(9) . .
O24 Dy3 O4 C12 -56.5(9) 5_565 .
O8 Dy3 O4 C12 59.0(9) 5_565 .
O6 Dy3 O4 C12 -177.9(10) 1_554 .
O15 Dy3 O4 C12 -124.4(9) 3_455 .
O29 Dy3 O4 C12 120.0(9) . .
O14 Dy3 O4 C12 5.7(12) 5_565 .
O5 C13 O6 Dy3 -144.6(13) . 1_556
C15 C13 O6 Dy3 35(2) . 1_556
O8 C24 O7 Dy1 6(2) . .
C22 C24 O7 Dy1 -175.6(8) . .
O13 Dy1 O7 C24 50.5(11) . .
O3 Dy1 O7 C24 -54.8(11) 5_565 .
O21 Dy1 O7 C24 136.6(11) . .
O2 Dy1 O7 C24 -144.6(12) . .
O28 Dy1 O7 C24 134.1(12) . .
O23 Dy1 O7 C24 -2.8(13) . .
O27 Dy1 O7 C24 -102.1(12) . .
O7 C24 O8 Dy3 -13(4) . 5_565
C22 C24 O8 Dy3 168.3(17) . 5_565
O10 C36 O9 Dy2 19.8(16) . .
C34 C36 O9 Dy2 -158.9(11) 4_655 .
O12 Dy2 O9 C36 74.1(9) . .
O19 Dy2 O9 C36 -141.5(8) . .
O17 Dy2 O9 C36 -56.6(9) 2_564 .
O25 Dy2 O9 C36 119.1(9) . .
O26 Dy2 O9 C36 155.6(9) . .
O18 Dy2 O9 C36 1.2(11) 2_564 .
O20 Dy2 O9 C36 -119.7(9) . .
O10 Dy2 O9 C36 -9.9(8) . .
C60 Dy2 O9 C36 -33.4(10) 2_564 .
C49 Dy2 O9 C36 -128.0(9) . .
O9 C36 O10 Dy2 -18.7(15) . .
C34 C36 O10 Dy2 160.0(13) 4_655 .
O12 Dy2 O10 C36 -71.0(9) . .
O19 Dy2 O10 C36 110.2(9) . .
O9 Dy2 O10 C36 10.2(8) . .
O17 Dy2 O10 C36 145.0(9) 2_564 .
O25 Dy2 O10 C36 -113.1(9) . .
O26 Dy2 O10 C36 -6.3(10) . .
O18 Dy2 O10 C36 -161.9(9) 2_564 .
O20 Dy2 O10 C36 76.7(9) . .
C60 Dy2 O10 C36 171.8(9) 2_564 .
C49 Dy2 O10 C36 91.4(9) . .
O11 C25 O12 Dy2 30(3) . .
C27 C25 O12 Dy2 -150.7(10) . .
O19 Dy2 O12 C25 113.1(15) . .
O9 Dy2 O12 C25 -119.8(15) . .
O17 Dy2 O12 C25 -15.5(17) 2_564 .
O25 Dy2 O12 C25 89.1(15) . .
O26 Dy2 O12 C25 165.2(15) . .
O18 Dy2 O12 C25 18.2(15) 2_564 .
O20 Dy2 O12 C25 -145.2(13) . .
O10 Dy2 O12 C25 -65.7(15) . .
C60 Dy2 O12 C25 6.3(16) 2_564 .
C36 Dy2 O12 C25 -92.0(15) . .
C49 Dy2 O12 C25 159.5(14) . .
O14 C48 O13 Dy1 34(6) . .
C46 C48 O13 Dy1 -146(4) . .
O3 Dy1 O13 C48 -30(5) 5_565 .
O21 Dy1 O13 C48 116(5) . .
O2 Dy1 O13 C48 -128(4) . .
O7 Dy1 O13 C48 -99(5) . .
O28 Dy1 O13 C48 -174(5) . .
O23 Dy1 O13 C48 44(4) . .
O27 Dy1 O13 C48 47(5) . .
O13 C48 O14 Dy3 -9(2) . 5_565
C46 C48 O14 Dy3 171.1(9) . 5_565
O16 C37 O15 Dy3 -12(3) . 3
C39 C37 O15 Dy3 168.5(13) . 3
O18 C60 O17 Dy2 -9.5(15) . 2_565
C58 C60 O17 Dy2 168.6(12) . 2_565
O17 C60 O18 Dy2 9.4(15) . 2_565
C58 C60 O18 Dy2 -168.7(13) . 2_565
O20 C49 O19 Dy2 -7.9(16) . .
C51 C49 O19 Dy2 172.3(12) . .
O12 Dy2 O19 C49 142.5(9) . .
O9 Dy2 O19 C49 30.9(10) . .
O17 Dy2 O19 C49 -73.9(9) 2_564 .
O25 Dy2 O19 C49 167.2(9) . .
O26 Dy2 O19 C49 90.8(9) . .
O18 Dy2 O19 C49 -123.9(9) 2_564 .
O20 Dy2 O19 C49 4.1(8) . .
O10 Dy2 O19 C49 -39.4(11) . .
C60 Dy2 O19 C49 -100.5(9) 2_564 .
C36 Dy2 O19 C49 3.3(12) . .
O19 C49 O20 Dy2 7.5(15) . .
C51 C49 O20 Dy2 -172.7(13) . .
O12 Dy2 O20 C49 -136.2(9) . .
O19 Dy2 O20 C49 -4.1(8) . .
O9 Dy2 O20 C49 -161.5(9) . .
O17 Dy2 O20 C49 80.2(9) 2_564 .
O25 Dy2 O20 C49 -22.9(10) . .
O26 Dy2 O20 C49 -87.4(9) . .
O18 Dy2 O20 C49 63.4(9) 2_564 .
O10 Dy2 O20 C49 150.0(9) . .
C60 Dy2 O20 C49 70.0(9) 2_564 .
C36 Dy2 O20 C49 175.4(9) . .
O22 C61 O21 Dy1 53(3) . .
C63 C61 O21 Dy1 -125.3(15) . .
O13 Dy1 O21 C61 100.5(17) . .
O3 Dy1 O21 C61 -140.5(16) 5_565 .
O2 Dy1 O21 C61 -51.3(17) . .
O7 Dy1 O21 C61 22(2) . .
O28 Dy1 O21 C61 24.6(17) . .
O23 Dy1 O21 C61 173.0(18) . .
O27 Dy1 O21 C61 -116.3(18) . .
O24 C72 O23 Dy1 1(2) . .
C70 C72 O23 Dy1 178.1(9) 7_665 .
O13 Dy1 O23 C72 -58.3(12) . .
O3 Dy1 O23 C72 45.6(12) 5_565 .
O21 Dy1 O23 C72 -162.7(13) . .
O2 Dy1 O23 C72 115.9(12) . .
O7 Dy1 O23 C72 -5.2(14) . .
O28 Dy1 O23 C72 -117.2(12) . .
O27 Dy1 O23 C72 123.8(13) . .
O23 C72 O24 Dy3 34(4) . 5_565
C70 C72 O24 Dy3 -143(2) 7_665 5_565
